data_4519157
loop_
_publ_author_name
'Cao, Hou-ji'
'Chen, Meng'
'Sun, Fangxiang'
'Zhao, Yue'
'Lu, Changsheng'
'Zhang, Xiaolei'
'Shi, Zhuangzhi'
'Yan, Hong'

_publ_section_title
;
 Variable Metal Chelation Modes and Activation Sequence in Pd-Catalyzed
 B--H Poly-arylation of Carboranes
;
_journal_issue 22
_journal_name_full 'ACS Catalysis'
_journal_page_first 14047
_journal_page_last 14057
_journal_paper_doi 10.1021/acscatal.1c04473
_journal_volume 11
_journal_year 2021
_chemical_formula_moiety 'C54 H73 B10 N'
_chemical_formula_sum 'C54 H73 B10 N'
_chemical_formula_weight 844.23
_space_group_crystal_system monoclinic
_space_group_IT_number 14
_space_group_name_Hall '-P 2yn'
_space_group_name_H-M_alt 'P 1 21/n 1'
_atom_sites_solution_hydrogens mixed
_atom_sites_solution_primary dual
_audit_creation_date 2021-02-06
_audit_creation_method
;
Olex2 1.3
(compiled 2020.11.12 svn.r5f609507 for OlexSys, GUI svn.r6226)
;
_cell_angle_alpha 90
_cell_angle_beta 103.168(19)
_cell_angle_gamma 90
_cell_formula_units_Z 4
_cell_length_a 12.427(12)
_cell_length_b 37.88(4)
_cell_length_c 13.129(13)
_cell_measurement_reflns_used 3872
_cell_measurement_temperature 293(2)
_cell_measurement_theta_max 21.353
_cell_measurement_theta_min 2.599
_cell_volume 6018(10)
_computing_cell_refinement 'SAINT v8.34A (Bruker, 2013)'
_computing_data_reduction 'SAINT v8.34A (Bruker, 2013)'
_computing_molecular_graphics 'Olex2 1.3 (Dolomanov et al., 2009)'
_computing_publication_material 'Olex2 1.3 (Dolomanov et al., 2009)'
_computing_structure_refinement 'SHELXL 2016/6 (Sheldrick, 2015)'
_computing_structure_solution 'SHELXT 2014/4 (Sheldrick, 2014)'
_diffrn_ambient_temperature 293(2)
_diffrn_detector_area_resol_mean 8
_diffrn_measured_fraction_theta_full 0.997
_diffrn_measured_fraction_theta_max 0.997
_diffrn_measurement_device_type apex
_diffrn_measurement_method '\w and \f scans'
_diffrn_radiation_monochromator graphite
_diffrn_radiation_type MoK\a
_diffrn_radiation_wavelength 0.71073
_diffrn_reflns_av_R_equivalents 0.1445
_diffrn_reflns_av_unetI/netI 0.1478
_diffrn_reflns_Laue_measured_fraction_full 0.997
_diffrn_reflns_Laue_measured_fraction_max 0.997
_diffrn_reflns_limit_h_max 14
_diffrn_reflns_limit_h_min -11
_diffrn_reflns_limit_k_max 45
_diffrn_reflns_limit_k_min -45
_diffrn_reflns_limit_l_max 15
_diffrn_reflns_limit_l_min -15
_diffrn_reflns_number 44669
_diffrn_reflns_point_group_measured_fraction_full 0.997
_diffrn_reflns_point_group_measured_fraction_max 0.997
_diffrn_reflns_theta_full 24.999
_diffrn_reflns_theta_max 24.999
_diffrn_reflns_theta_min 1.681
_diffrn_source 'sealed tube'
_exptl_absorpt_coefficient_mu 0.050
_exptl_crystal_colour colourless
_exptl_crystal_colour_primary colourless
_exptl_crystal_density_diffrn 0.932
_exptl_crystal_description needle
_exptl_crystal_F_000 1816
_exptl_crystal_size_max 0.4
_exptl_crystal_size_mid 0.36
_exptl_crystal_size_min 0.33
_refine_diff_density_max 0.686
_refine_diff_density_min -0.416
_refine_diff_density_rms 0.067
_refine_ls_extinction_method none
_refine_ls_goodness_of_fit_ref 1.050
_refine_ls_hydrogen_treatment mixed
_refine_ls_matrix_type full
_refine_ls_number_parameters 638
_refine_ls_number_reflns 10558
_refine_ls_number_restraints 2
_refine_ls_restrained_S_all 1.052
_refine_ls_R_factor_all 0.1470
_refine_ls_R_factor_gt 0.0940
_refine_ls_shift/su_max 0.000
_refine_ls_shift/su_mean 0.000
_refine_ls_structure_factor_coef Fsqd
_refine_ls_weighting_details 'w=1/[\s^2^(Fo^2^)+(0.1721P)^2^+0.1656P] where P=(Fo^2^+2Fc^2^)/3'
_refine_ls_weighting_scheme calc
_refine_ls_wR_factor_gt 0.2610
_refine_ls_wR_factor_ref 0.3200
_reflns_Friedel_coverage 0.000
_reflns_number_gt 5890
_reflns_number_total 10558
_reflns_threshold_expression 'I > 2\s(I)'
_cod_data_source_file cs1c04473_si_002.cif
_cod_data_source_block 16
_cod_database_code 4519157
_shelx_shelxl_version_number 2016/6
_shelx_space_group_comment
;
The symmetry employed for this shelxl refinement is uniquely defined
by the following loop, which should always be used as a source of
symmetry information in preference to the above space-group names.
They are only intended as comments.
;
_shelx_estimated_absorpt_t_max 0.984
_shelx_estimated_absorpt_t_min 0.980
_olex2_refinement_description
;
1. Fixed Uiso
 At 1.2 times of:
  All B(H) groups, All C(H) groups
 At 1.5 times of:
  All C(H,H,H) groups
2. Restrained distances
 N1-H3
 1.72 with sigma of 0.005
 C3-H3
 0.93 with sigma of 0.005
3. Others
 Sof(C51A)=Sof(H51D)=Sof(H51E)=Sof(H51F)=1-FVAR(1)
 Sof(C52)=Sof(H52A)=Sof(H52B)=Sof(H52C)=FVAR(1)
 Sof(C52A)=Sof(H52D)=Sof(H52E)=Sof(H52F)=1-FVAR(2)
 Sof(C53)=Sof(H53A)=Sof(H53B)=Sof(H53C)=FVAR(2)
 Sof(C53A)=Sof(H53D)=Sof(H53E)=Sof(H53F)=1-FVAR(3)
 Sof(C51)=Sof(H51A)=Sof(H51B)=Sof(H51C)=FVAR(3)
4.a Riding coordinates:
 C2(H2), C43(H43), B7(H7A), B8(H8), B9(H9A), B10(H10A), B12(H12)
4.b Aromatic/amide H refined with riding coordinates:
 C6(H6), C7(H7), C9(H9), C10(H10), C16(H16), C17(H17), C19(H19), C20(H20),
 C26(H26), C27(H27), C29(H29), C30(H30), C36(H36), C37(H37), C39(H39), C40(H40),
  C46(H46), C47(H47), C49(H49), C50(H50)
4.c Idealised Me refined as rotating group:
 C4(H4A,H4B,H4C), C12(H12A,H12B,H12C), C13(H13A,H13B,H13C), C14(H14A,H14B,
 H14C), C22(H22A,H22B,H22C), C23(H23A,H23B,H23C), C24(H24A,H24B,H24C), C32(H32A,
 H32B,H32C), C33(H33A,H33B,H33C), C34(H34A,H34B,H34C), C42(H42A,H42B,H42C),
 C44(H44A,H44B,H44C), C51(H51A,H51B,H51C), C52(H52A,H52B,H52C), C53(H53A,H53B,
 H53C), C51A(H51D,H51E,H51F), C52A(H52D,H52E,H52F), C53A(H53D,H53E,H53F)
;
_olex2_submission_special_instructions 'No special instructions were received'

loop_
_space_group_symop_operation_xyz
'x, y, z'
'-x+1/2, y+1/2, -z+1/2'
'-x, -y, -z'
'x-1/2, -y-1/2, z-1/2'

loop_
_atom_site_label
_atom_site_type_symbol
_atom_site_fract_x
_atom_site_fract_y
_atom_site_fract_z
_atom_site_U_iso_or_equiv
_atom_site_adp_type
_atom_site_occupancy
_atom_site_site_symmetry_order
_atom_site_calc_flag
_atom_site_refinement_flags_posn
_atom_site_refinement_flags_adp
_atom_site_refinement_flags_occupancy
_atom_site_disorder_assembly
_atom_site_disorder_group
N1 N 0.6797(4) -0.67091(11) 0.6985(3) 0.0937(14) Uani 1 1 d D . . . .
C1 C 0.7641(3) -0.65123(9) 0.8733(2) 0.0383(8) Uani 1 1 d . . . . .
C2 C 0.9518(3) -0.63204(11) 1.0207(3) 0.0543(10) Uani 1 1 d . . . . .
H2 H 1.032431 -0.618650 1.038996 0.065 Uiso 1 1 d R U . . .
C3 C 0.6978(3) -0.64870(12) 0.7613(3) 0.0530(9) Uani 1 1 d D . . . .
C4 C 0.6076(4) -0.66250(17) 0.5948(3) 0.0906(17) Uani 1 1 d . . . . .
H4A H 0.590843 -0.637725 0.591220 0.136 Uiso 1 1 calc R U . . .
H4B H 0.540245 -0.675785 0.585231 0.136 Uiso 1 1 calc R U . . .
H4C H 0.645021 -0.668539 0.540774 0.136 Uiso 1 1 calc R U . . .
C5 C 0.5876(3) -0.69300(9) 0.9407(2) 0.0374(8) Uani 1 1 d . . . . .
C6 C 0.4956(3) -0.68398(11) 0.8618(3) 0.0523(10) Uani 1 1 d . . . . .
H6 H 0.499618 -0.664409 0.819990 0.063 Uiso 1 1 calc R U . . .
C7 C 0.3981(3) -0.70361(11) 0.8441(3) 0.0527(10) Uani 1 1 d . . . . .
H7 H 0.339927 -0.697148 0.789246 0.063 Uiso 1 1 calc R U . . .
C8 C 0.3845(2) -0.73254(9) 0.9057(2) 0.0373(8) Uani 1 1 d . . . . .
C9 C 0.4744(3) -0.74045(9) 0.9877(3) 0.0445(8) Uani 1 1 d . . . . .
H9 H 0.468461 -0.758974 1.032620 0.053 Uiso 1 1 calc R U . . .
C9AA C 0.8363(3) -0.83527(10) 0.7283(3) 0.0466(9) Uani 1 1 d . . . . .
C10 C 0.5727(3) -0.72134(9) 1.0043(3) 0.0432(8) Uani 1 1 d . . . . .
H10 H 0.630528 -0.727688 1.059663 0.052 Uiso 1 1 calc R U . . .
C11 C 0.2786(3) -0.75523(10) 0.8870(3) 0.0443(8) Uani 1 1 d . . . . .
C12 C 0.1904(3) -0.74120(12) 0.7946(3) 0.0601(11) Uani 1 1 d . . . . .
H12A H 0.221057 -0.739390 0.733998 0.090 Uiso 1 1 calc R U . . .
H12B H 0.166208 -0.718321 0.811651 0.090 Uiso 1 1 calc R U . . .
H12C H 0.128575 -0.757092 0.780269 0.090 Uiso 1 1 calc R U . . .
C13 C 0.2317(3) -0.75507(14) 0.9857(3) 0.0713(13) Uani 1 1 d . . . . .
H13A H 0.286375 -0.763962 1.043820 0.107 Uiso 1 1 calc R U . . .
H13B H 0.167134 -0.769766 0.974524 0.107 Uiso 1 1 calc R U . . .
H13C H 0.212288 -0.731378 1.000331 0.107 Uiso 1 1 calc R U . . .
C14 C 0.3067(4) -0.79360(11) 0.8612(4) 0.0691(12) Uani 1 1 d . . . . .
H14A H 0.344106 -0.793363 0.804758 0.104 Uiso 1 1 calc R U . . .
H14B H 0.239780 -0.807050 0.841024 0.104 Uiso 1 1 calc R U . . .
H14C H 0.353730 -0.804132 0.921783 0.104 Uiso 1 1 calc R U . . .
C15 C 0.6058(3) -0.60090(9) 0.9349(3) 0.0438(8) Uani 1 1 d . . . . .
C16 C 0.5850(3) -0.57448(11) 0.8590(3) 0.0594(10) Uani 1 1 d . . . . .
H16 H 0.636943 -0.570436 0.819359 0.071 Uiso 1 1 calc R U . . .
C17 C 0.4897(3) -0.55387(12) 0.8400(3) 0.0627(11) Uani 1 1 d . . . . .
H17 H 0.479863 -0.536949 0.787374 0.075 Uiso 1 1 calc R U . . .
C18 C 0.4084(3) -0.55770(10) 0.8970(3) 0.0539(10) Uani 1 1 d . . . . .
C19 C 0.4280(4) -0.58398(14) 0.9721(3) 0.0771(14) Uani 1 1 d . . . . .
H19 H 0.376184 -0.588053 1.011922 0.092 Uiso 1 1 calc R U . . .
C20 C 0.5233(4) -0.60442(12) 0.9896(3) 0.0680(12) Uani 1 1 d . . . . .
H20 H 0.532241 -0.621610 1.041486 0.082 Uiso 1 1 calc R U . . .
C21 C 0.3055(3) -0.53292(12) 0.8753(3) 0.0663(12) Uani 1 1 d . . . . .
C22 C 0.2473(4) -0.53379(14) 0.7598(4) 0.0813(14) Uani 1 1 d . . . . .
H22A H 0.297678 -0.526261 0.718504 0.122 Uiso 1 1 calc R U . . .
H22B H 0.184673 -0.518246 0.747760 0.122 Uiso 1 1 calc R U . . .
H22C H 0.222995 -0.557407 0.740409 0.122 Uiso 1 1 calc R U . . .
C23 C 0.3445(5) -0.49525(13) 0.9087(5) 0.0945(17) Uani 1 1 d . . . . .
H23A H 0.375152 -0.494749 0.982764 0.142 Uiso 1 1 calc R U . . .
H23B H 0.282835 -0.479339 0.891854 0.142 Uiso 1 1 calc R U . . .
H23C H 0.399786 -0.488140 0.872410 0.142 Uiso 1 1 calc R U . . .
C24 C 0.2206(4) -0.54468(16) 0.9391(4) 0.0934(17) Uani 1 1 d . . . . .
H24A H 0.198715 -0.568645 0.921799 0.140 Uiso 1 1 calc R U . . .
H24B H 0.156799 -0.529630 0.922468 0.140 Uiso 1 1 calc R U . . .
H24C H 0.253724 -0.543022 1.012540 0.140 Uiso 1 1 calc R U . . .
C25 C 0.8569(3) -0.57910(9) 0.8613(3) 0.0408(8) Uani 1 1 d . . . . .
C26 C 0.8674(4) -0.57819(10) 0.7578(3) 0.0564(10) Uani 1 1 d . . . . .
H26 H 0.866112 -0.599294 0.721321 0.068 Uiso 1 1 calc R U . . .
C27 C 0.8798(4) -0.54652(10) 0.7073(3) 0.0598(11) Uani 1 1 d . . . . .
H27 H 0.885748 -0.547356 0.638032 0.072 Uiso 1 1 calc R U . . .
C28 C 0.8836(3) -0.51404(10) 0.7555(3) 0.0459(8) Uani 1 1 d . . . . .
C29 C 0.8774(4) -0.51517(11) 0.8598(3) 0.0638(11) Uani 1 1 d . . . . .
H29 H 0.882558 -0.494101 0.896951 0.077 Uiso 1 1 calc R U . . .
C30 C 0.8641(4) -0.54613(10) 0.9104(3) 0.0568(10) Uani 1 1 d . . . . .
H30 H 0.859750 -0.545085 0.980164 0.068 Uiso 1 1 calc R U . . .
C31 C 0.8893(3) -0.47862(10) 0.6992(3) 0.0550(10) Uani 1 1 d . . . . .
C32 C 0.9268(5) -0.48391(14) 0.5966(4) 0.0947(17) Uani 1 1 d . . . . .
H32A H 0.995239 -0.496712 0.610324 0.142 Uiso 1 1 calc R U . . .
H32B H 0.936984 -0.461321 0.566962 0.142 Uiso 1 1 calc R U . . .
H32C H 0.871523 -0.496999 0.548209 0.142 Uiso 1 1 calc R U . . .
C33 C 0.9734(5) -0.45373(12) 0.7674(4) 0.0863(15) Uani 1 1 d . . . . .
H33A H 0.948482 -0.447551 0.829090 0.129 Uiso 1 1 calc R U . . .
H33B H 0.980691 -0.432730 0.728575 0.129 Uiso 1 1 calc R U . . .
H33C H 1.043790 -0.465343 0.787138 0.129 Uiso 1 1 calc R U . . .
C34 C 0.7745(4) -0.46186(15) 0.6782(5) 0.104(2) Uani 1 1 d . . . . .
H34A H 0.722709 -0.476777 0.632184 0.157 Uiso 1 1 calc R U . . .
H34B H 0.776641 -0.439157 0.646227 0.157 Uiso 1 1 calc R U . . .
H34C H 0.752001 -0.459104 0.743041 0.157 Uiso 1 1 calc R U . . .
C35 C 0.9832(3) -0.65645(9) 0.8174(2) 0.0395(8) Uani 1 1 d . . . . .
C36 C 0.9505(3) -0.67160(9) 0.7171(2) 0.0413(8) Uani 1 1 d . . . . .
H36 H 0.883887 -0.683813 0.699326 0.050 Uiso 1 1 calc R U . . .
C37 C 1.0149(3) -0.66875(10) 0.6442(3) 0.0433(8) Uani 1 1 d . . . . .
H37 H 0.989214 -0.678631 0.578308 0.052 Uiso 1 1 calc R U . . .
C38 C 1.1174(3) -0.65153(9) 0.6662(3) 0.0420(8) Uani 1 1 d . . . . .
C39 C 1.1542(3) -0.63833(10) 0.7669(3) 0.0498(9) Uani 1 1 d . . . . .
H39 H 1.223562 -0.627805 0.785730 0.060 Uiso 1 1 calc R U . . .
C40 C 1.0890(3) -0.64059(10) 0.8404(3) 0.0467(9) Uani 1 1 d . . . . .
H40 H 1.116159 -0.631331 0.906910 0.056 Uiso 1 1 calc R U . . .
C41 C 1.1831(3) -0.64732(10) 0.5796(3) 0.0468(9) Uani 1 1 d . . . . .
C42 C 1.2056(4) -0.68352(11) 0.5370(3) 0.0704(12) Uani 1 1 d . . . . .
H42A H 1.249684 -0.697369 0.592259 0.106 Uiso 1 1 calc R U . . .
H42B H 1.244371 -0.680538 0.482137 0.106 Uiso 1 1 calc R U . . .
H42C H 1.136703 -0.695355 0.509748 0.106 Uiso 1 1 calc R U . . .
C43 C 1.2961(4) -0.62849(13) 0.6229(4) 0.0745(13) Uani 1 1 d . . . . .
H43 H 1.322045 -0.625267 0.575986 0.089 Uiso 1 1 d R U . . .
C44 C 1.1127(4) -0.62483(15) 0.4911(4) 0.0913(17) Uani 1 1 d . . . . .
H44A H 1.048140 -0.637898 0.457456 0.137 Uiso 1 1 calc R U . . .
H44B H 1.155325 -0.619153 0.440895 0.137 Uiso 1 1 calc R U . . .
H44C H 1.090629 -0.603446 0.519942 0.137 Uiso 1 1 calc R U . . .
C45 C 0.8199(3) -0.72917(9) 0.8674(2) 0.0384(8) Uani 1 1 d . . . . .
C46 C 0.7247(3) -0.74646(9) 0.8087(3) 0.0428(8) Uani 1 1 d . . . . .
H46 H 0.656599 -0.735221 0.798953 0.051 Uiso 1 1 calc R U . . .
C47 C 0.7299(3) -0.77975(9) 0.7650(2) 0.0434(8) Uani 1 1 d . . . . .
H47 H 0.665172 -0.789886 0.726413 0.052 Uiso 1 1 calc R U . . .
C48 C 0.8295(3) -0.79856(9) 0.7771(2) 0.0391(8) Uani 1 1 d . . . . .
C49 C 0.9231(3) -0.78188(10) 0.8348(3) 0.0519(9) Uani 1 1 d . . . . .
H49 H 0.990820 -0.793410 0.845053 0.062 Uiso 1 1 calc R U . . .
C50 C 0.9190(3) -0.74785(10) 0.8786(3) 0.0530(10) Uani 1 1 d . . . . .
H50 H 0.984213 -0.737629 0.915851 0.064 Uiso 1 1 calc R U . . .
B2 B 0.8425(3) -0.61401(11) 0.9244(3) 0.0416(9) Uani 1 1 d . . . . .
B3 B 0.7142(3) -0.62498(11) 0.9629(3) 0.0417(9) Uani 1 1 d . . . . .
B4 B 0.7025(3) -0.67298(11) 0.9642(3) 0.0399(9) Uani 1 1 d . . . . .
B5 B 0.8233(3) -0.69209(11) 0.9254(3) 0.0404(9) Uani 1 1 d . . . . .
B6 B 0.9101(3) -0.65541(10) 0.9009(3) 0.0401(9) Uani 1 1 d . . . . .
B7 B 0.8369(3) -0.61406(11) 1.0579(3) 0.0436(9) Uani 1 1 d . . . . .
H7A H 0.849224 -0.590641 1.112366 0.052 Uiso 1 1 d R U . . .
B8 B 0.7534(3) -0.64926(11) 1.0820(3) 0.0423(9) Uani 1 1 d . . . . .
H8 H 0.691804 -0.644307 1.138168 0.051 Uiso 1 1 d R U . . .
B9 B 0.8187(3) -0.68854(11) 1.0584(3) 0.0412(9) Uani 1 1 d . . . . .
H9A H 0.801126 -0.715502 1.096820 0.049 Uiso 1 1 d R U . . .
B10 B 0.9410(3) -0.67809(11) 1.0218(3) 0.0408(9) Uani 1 1 d . . . . .
H10A H 1.014915 -0.694921 1.042689 0.049 Uiso 1 1 d R U . . .
B12 B 0.8991(3) -0.65255(11) 1.1194(3) 0.0440(9) Uani 1 1 d . . . . .
H12 H 0.944516 -0.653387 1.201666 0.053 Uiso 1 1 d R U . . .
C51 C 0.7937(7) -0.83211(19) 0.6031(5) 0.061(2) Uani 0.585(10) 1 d . . P A 1
H51A H 0.716282 -0.826646 0.585891 0.091 Uiso 0.585(10) 1 calc R U P A 1
H51B H 0.805857 -0.854114 0.571126 0.091 Uiso 0.585(10) 1 calc R U P A 1
H51C H 0.833809 -0.813703 0.577610 0.091 Uiso 0.585(10) 1 calc R U P A 1
C52 C 0.7599(9) -0.8609(2) 0.7642(8) 0.068(4) Uani 0.546(14) 1 d . . P A 1
H52A H 0.782135 -0.863635 0.838796 0.102 Uiso 0.546(14) 1 calc R U P A 1
H52B H 0.763433 -0.883362 0.731222 0.102 Uiso 0.546(14) 1 calc R U P A 1
H52C H 0.685633 -0.852083 0.745624 0.102 Uiso 0.546(14) 1 calc R U P A 1
C53 C 0.9538(6) -0.8500(2) 0.7452(6) 0.062(2) Uani 0.586(9) 1 d . . P A 1
H53A H 0.995885 -0.835674 0.708079 0.094 Uiso 0.586(9) 1 calc R U P A 1
H53B H 0.950954 -0.873783 0.719686 0.094 Uiso 0.586(9) 1 calc R U P A 1
H53C H 0.988170 -0.849691 0.818538 0.094 Uiso 0.586(9) 1 calc R U P A 1
C51A C 0.7248(8) -0.8510(3) 0.6778(10) 0.070(4) Uani 0.454(14) 1 d . . P A 2
H51D H 0.680106 -0.852338 0.728422 0.105 Uiso 0.454(14) 1 calc R U P A 2
H51E H 0.734944 -0.874232 0.652422 0.105 Uiso 0.454(14) 1 calc R U P A 2
H51F H 0.688747 -0.836326 0.620468 0.105 Uiso 0.454(14) 1 calc R U P A 2
C52A C 0.8876(8) -0.8619(2) 0.8223(7) 0.055(3) Uani 0.414(9) 1 d . . P A 2
H52D H 0.955231 -0.852326 0.863073 0.082 Uiso 0.414(9) 1 calc R U P A 2
H52E H 0.902143 -0.884322 0.793818 0.082 Uiso 0.414(9) 1 calc R U P A 2
H52F H 0.835944 -0.865091 0.865894 0.082 Uiso 0.414(9) 1 calc R U P A 2
C53A C 0.9130(10) -0.8338(3) 0.6582(9) 0.069(4) Uani 0.415(10) 1 d . . P A 2
H53D H 0.880150 -0.820531 0.596719 0.103 Uiso 0.415(10) 1 calc R U P A 2
H53E H 0.928455 -0.857373 0.638385 0.103 Uiso 0.415(10) 1 calc R U P A 2
H53F H 0.980562 -0.822679 0.693570 0.103 Uiso 0.415(10) 1 calc R U P A 2
H3 H 0.682(2) -0.62701(15) 0.7245(10) 0.034(8) Uiso 1 1 d D . . . .

loop_
_atom_site_aniso_label
_atom_site_aniso_U_11
_atom_site_aniso_U_22
_atom_site_aniso_U_33
_atom_site_aniso_U_23
_atom_site_aniso_U_13
_atom_site_aniso_U_12
N1 0.118(4) 0.068(3) 0.080(3) -0.003(2) -0.010(2) 0.006(3)
C1 0.0353(17) 0.040(2) 0.0429(17) -0.0002(14) 0.0164(14) -0.0038(14)
C2 0.054(2) 0.059(3) 0.055(2) -0.0017(18) 0.0221(18) -0.0019(19)
C3 0.047(2) 0.061(3) 0.052(2) -0.001(2) 0.0142(17) -0.008(2)
C4 0.077(3) 0.137(5) 0.050(2) -0.011(3) 0.000(2) 0.011(3)
C5 0.0326(16) 0.043(2) 0.0399(16) 0.0002(14) 0.0155(14) 0.0043(14)
C6 0.0355(18) 0.059(3) 0.063(2) 0.0218(19) 0.0131(17) -0.0069(17)
C7 0.0344(18) 0.063(3) 0.059(2) 0.0207(19) 0.0077(16) -0.0062(17)
C8 0.0313(16) 0.043(2) 0.0412(16) 0.0004(14) 0.0156(14) 0.0023(14)
C9 0.0404(19) 0.045(2) 0.0478(18) 0.0123(15) 0.0107(15) -0.0060(16)
C9AA 0.0414(19) 0.044(2) 0.059(2) -0.0043(17) 0.0192(17) 0.0009(16)
C10 0.0354(17) 0.045(2) 0.0483(18) 0.0084(16) 0.0079(15) 0.0009(15)
C11 0.0370(18) 0.049(2) 0.0479(18) 0.0035(16) 0.0125(15) -0.0077(16)
C12 0.043(2) 0.075(3) 0.059(2) 0.015(2) 0.0033(17) -0.013(2)
C13 0.043(2) 0.118(4) 0.057(2) 0.015(2) 0.0197(18) -0.021(2)
C14 0.058(3) 0.053(3) 0.087(3) 0.004(2) -0.003(2) -0.009(2)
C15 0.0448(19) 0.044(2) 0.0485(18) -0.0040(16) 0.0227(16) -0.0011(16)
C16 0.050(2) 0.062(3) 0.073(2) 0.015(2) 0.027(2) 0.0031(19)
C17 0.057(2) 0.061(3) 0.074(3) 0.011(2) 0.023(2) 0.013(2)
C18 0.048(2) 0.048(2) 0.069(2) -0.0097(19) 0.0206(19) 0.0085(18)
C19 0.071(3) 0.093(4) 0.081(3) 0.009(3) 0.046(2) 0.034(3)
C20 0.074(3) 0.074(3) 0.069(2) 0.019(2) 0.043(2) 0.024(2)
C21 0.061(3) 0.060(3) 0.082(3) -0.013(2) 0.025(2) 0.019(2)
C22 0.064(3) 0.087(4) 0.090(3) -0.005(3) 0.011(2) 0.032(3)
C23 0.085(3) 0.065(3) 0.130(4) -0.030(3) 0.016(3) 0.023(3)
C24 0.065(3) 0.114(5) 0.111(4) -0.009(3) 0.040(3) 0.030(3)
C25 0.0380(18) 0.039(2) 0.0514(19) -0.0007(15) 0.0223(15) -0.0030(15)
C26 0.088(3) 0.041(2) 0.048(2) -0.0039(16) 0.032(2) -0.003(2)
C27 0.088(3) 0.044(2) 0.056(2) 0.0011(18) 0.035(2) -0.001(2)
C28 0.0413(19) 0.043(2) 0.058(2) -0.0002(17) 0.0210(16) -0.0026(16)
C29 0.089(3) 0.044(2) 0.068(2) -0.0120(19) 0.038(2) -0.007(2)
C30 0.084(3) 0.042(2) 0.055(2) -0.0027(17) 0.036(2) -0.006(2)
C31 0.057(2) 0.044(2) 0.067(2) 0.0045(18) 0.0216(19) -0.0050(19)
C32 0.146(5) 0.063(3) 0.087(3) 0.015(3) 0.052(3) -0.014(3)
C33 0.106(4) 0.053(3) 0.100(3) 0.007(2) 0.025(3) -0.026(3)
C34 0.077(3) 0.072(4) 0.165(5) 0.045(4) 0.028(4) 0.016(3)
C35 0.0356(17) 0.039(2) 0.0467(18) -0.0001(14) 0.0161(15) -0.0056(14)
C36 0.0348(17) 0.043(2) 0.0481(18) -0.0083(15) 0.0143(15) -0.0044(15)
C37 0.0401(18) 0.051(2) 0.0429(17) -0.0065(15) 0.0172(15) -0.0028(16)
C38 0.0439(19) 0.039(2) 0.0479(18) 0.0028(15) 0.0202(16) 0.0009(15)
C39 0.0421(19) 0.057(2) 0.055(2) -0.0060(17) 0.0208(17) -0.0108(17)
C40 0.0400(19) 0.060(2) 0.0449(18) -0.0057(16) 0.0196(15) -0.0117(17)
C41 0.052(2) 0.047(2) 0.0497(19) 0.0081(16) 0.0275(17) 0.0037(17)
C42 0.089(3) 0.063(3) 0.077(3) -0.009(2) 0.055(3) -0.008(2)
C43 0.068(3) 0.090(4) 0.081(3) -0.011(3) 0.049(2) -0.031(3)
C44 0.099(4) 0.109(4) 0.079(3) 0.047(3) 0.050(3) 0.031(3)
C45 0.0316(16) 0.0396(19) 0.0461(17) 0.0017(14) 0.0130(14) -0.0031(14)
C46 0.0326(17) 0.046(2) 0.0511(18) -0.0023(16) 0.0123(15) 0.0040(15)
C47 0.0326(17) 0.051(2) 0.0462(18) -0.0064(16) 0.0079(14) -0.0014(15)
C48 0.0347(17) 0.0374(19) 0.0490(18) 0.0005(14) 0.0178(15) -0.0023(14)
C49 0.0285(17) 0.046(2) 0.083(2) -0.0068(19) 0.0164(17) 0.0022(16)
C50 0.0298(17) 0.048(2) 0.081(2) -0.0108(19) 0.0113(17) -0.0031(16)
B2 0.043(2) 0.038(2) 0.048(2) -0.0010(17) 0.0191(17) -0.0009(18)
B3 0.042(2) 0.046(2) 0.0413(19) -0.0007(17) 0.0190(16) -0.0048(18)
B4 0.0356(19) 0.045(2) 0.0415(19) -0.0035(17) 0.0143(16) 0.0018(17)
B5 0.0322(19) 0.047(2) 0.046(2) 0.0010(17) 0.0153(16) -0.0033(17)
B6 0.038(2) 0.041(2) 0.046(2) -0.0010(17) 0.0167(17) -0.0039(17)
B7 0.040(2) 0.049(2) 0.046(2) -0.0001(18) 0.0200(17) -0.0063(18)
B8 0.039(2) 0.045(2) 0.045(2) -0.0018(17) 0.0138(17) -0.0050(18)
B9 0.0293(18) 0.050(2) 0.047(2) -0.0029(18) 0.0145(16) -0.0059(17)
B10 0.0348(19) 0.046(2) 0.043(2) -0.0009(17) 0.0130(16) -0.0091(17)
B12 0.039(2) 0.052(3) 0.043(2) 0.0015(18) 0.0149(17) -0.0052(19)
C51 0.074(5) 0.058(5) 0.050(4) -0.007(3) 0.014(3) 0.010(4)
C52 0.096(7) 0.036(4) 0.090(8) -0.010(4) 0.061(6) -0.013(4)
C53 0.062(5) 0.059(5) 0.067(5) -0.003(4) 0.016(4) 0.013(4)
C51A 0.054(6) 0.074(7) 0.075(9) -0.021(6) 0.000(5) -0.003(5)
C52A 0.062(6) 0.047(6) 0.052(5) -0.003(4) 0.007(4) 0.011(5)
C53A 0.079(8) 0.065(7) 0.080(8) -0.021(6) 0.055(7) -0.002(6)

loop_
_atom_type_symbol
_atom_type_description
_atom_type_scat_dispersion_real
_atom_type_scat_dispersion_imag
_atom_type_scat_source
C C 0.0033 0.0016 'International Tables Vol C Tables 4.2.6.8 and 6.1.1.4'
H H 0.0000 0.0000 'International Tables Vol C Tables 4.2.6.8 and 6.1.1.4'
B B 0.0013 0.0007 'International Tables Vol C Tables 4.2.6.8 and 6.1.1.4'
N N 0.0061 0.0033 'International Tables Vol C Tables 4.2.6.8 and 6.1.1.4'

loop_
_geom_angle_atom_site_label_1
_geom_angle_atom_site_label_2
_geom_angle_atom_site_label_3
_geom_angle
_geom_angle_site_symmetry_1
_geom_angle_site_symmetry_3
_geom_angle_publ_flag
C3 N1 C4 118.3(5) . . ?
C3 C1 B2 116.8(3) . . ?
C3 C1 B3 114.6(3) . . ?
C3 C1 B4 117.5(3) . . ?
C3 C1 B5 120.8(3) . . ?
C3 C1 B6 120.5(3) . . ?
B2 C1 B3 62.6(2) . . ?
B2 C1 B4 113.9(3) . . ?
B2 C1 B5 114.0(3) . . ?
B2 C1 B6 62.7(2) . . ?
B3 C1 B4 62.4(2) . . ?
B3 C1 B5 114.4(3) . . ?
B3 C1 B6 114.5(3) . . ?
B4 C1 B5 62.6(2) . . ?
B4 C1 B6 113.7(2) . . ?
B6 C1 B5 62.0(2) . . ?
B2 C2 H2 119.4 . . ?
B2 C2 B6 62.5(2) . . ?
B6 C2 H2 119.3 . . ?
B7 C2 H2 121.4 . . ?
B7 C2 B2 60.4(2) . . ?
B7 C2 B6 110.5(3) . . ?
B7 C2 B10 108.5(3) . . ?
B7 C2 B12 60.1(2) . . ?
B10 C2 H2 121.7 . . ?
B10 C2 B2 110.1(3) . . ?
B10 C2 B6 60.2(2) . . ?
B10 C2 B12 60.8(2) . . ?
B12 C2 H2 121.1 . . ?
B12 C2 B2 110.1(3) . . ?
B12 C2 B6 110.5(3) . . ?
N1 C3 C1 128.0(4) . . ?
N1 C3 H3 106.3(7) . . ?
C1 C3 H3 123.5(10) . . ?
N1 C4 H4A 109.5 . . ?
N1 C4 H4B 109.5 . . ?
N1 C4 H4C 109.5 . . ?
H4A C4 H4B 109.5 . . ?
H4A C4 H4C 109.5 . . ?
H4B C4 H4C 109.5 . . ?
C6 C5 B4 125.1(3) . . ?
C10 C5 C6 115.7(3) . . ?
C10 C5 B4 119.2(3) . . ?
C5 C6 H6 119.2 . . ?
C7 C6 C5 121.6(3) . . ?
C7 C6 H6 119.2 . . ?
C6 C7 H7 118.7 . . ?
C8 C7 C6 122.6(3) . . ?
C8 C7 H7 118.7 . . ?
C7 C8 C9 115.8(3) . . ?
C7 C8 C11 123.8(3) . . ?
C9 C8 C11 120.4(3) . . ?
C8 C9 H9 119.1 . . ?
C10 C9 C8 121.8(3) . . ?
C10 C9 H9 119.1 . . ?
C48 C9AA C51 108.7(4) . . ?
C48 C9AA C52A 107.3(4) . . ?
C52 C9AA C48 110.7(4) . . ?
C52 C9AA C51 106.5(6) . . ?
C52 C9AA C53 111.6(6) . . ?
C53 C9AA C48 114.1(4) . . ?
C53 C9AA C51 104.8(4) . . ?
C51A C9AA C48 113.9(5) . . ?
C51A C9AA C52A 104.6(7) . . ?
C53A C9AA C48 109.4(5) . . ?
C53A C9AA C51A 113.5(7) . . ?
C53A C9AA C52A 107.6(7) . . ?
C5 C10 H10 118.8 . . ?
C9 C10 C5 122.4(3) . . ?
C9 C10 H10 118.8 . . ?
C8 C11 C14 109.2(3) . . ?
C12 C11 C8 111.3(3) . . ?
C12 C11 C13 109.0(3) . . ?
C12 C11 C14 107.9(3) . . ?
C13 C11 C8 109.7(3) . . ?
C13 C11 C14 109.6(3) . . ?
C11 C12 H12A 109.5 . . ?
C11 C12 H12B 109.5 . . ?
C11 C12 H12C 109.5 . . ?
H12A C12 H12B 109.5 . . ?
H12A C12 H12C 109.5 . . ?
H12B C12 H12C 109.5 . . ?
C11 C13 H13A 109.5 . . ?
C11 C13 H13B 109.5 . . ?
C11 C13 H13C 109.5 . . ?
H13A C13 H13B 109.5 . . ?
H13A C13 H13C 109.5 . . ?
H13B C13 H13C 109.5 . . ?
C11 C14 H14A 109.5 . . ?
C11 C14 H14B 109.5 . . ?
C11 C14 H14C 109.5 . . ?
H14A C14 H14B 109.5 . . ?
H14A C14 H14C 109.5 . . ?
H14B C14 H14C 109.5 . . ?
C16 C15 B3 125.7(3) . . ?
C20 C15 C16 113.6(3) . . ?
C20 C15 B3 120.6(3) . . ?
C15 C16 H16 118.6 . . ?
C17 C16 C15 122.9(4) . . ?
C17 C16 H16 118.6 . . ?
C16 C17 H17 118.8 . . ?
C16 C17 C18 122.4(4) . . ?
C18 C17 H17 118.8 . . ?
C17 C18 C21 120.2(4) . . ?
C19 C18 C17 115.2(4) . . ?
C19 C18 C21 124.6(4) . . ?
C18 C19 H19 119.2 . . ?
C18 C19 C20 121.6(4) . . ?
C20 C19 H19 119.2 . . ?
C15 C20 C19 124.3(4) . . ?
C15 C20 H20 117.8 . . ?
C19 C20 H20 117.8 . . ?
C22 C21 C18 110.6(3) . . ?
C22 C21 C23 110.5(4) . . ?
C22 C21 C24 107.7(4) . . ?
C23 C21 C18 108.3(4) . . ?
C23 C21 C24 108.7(4) . . ?
C24 C21 C18 111.0(4) . . ?
C21 C22 H22A 109.5 . . ?
C21 C22 H22B 109.5 . . ?
C21 C22 H22C 109.5 . . ?
H22A C22 H22B 109.5 . . ?
H22A C22 H22C 109.5 . . ?
H22B C22 H22C 109.5 . . ?
C21 C23 H23A 109.5 . . ?
C21 C23 H23B 109.5 . . ?
C21 C23 H23C 109.5 . . ?
H23A C23 H23B 109.5 . . ?
H23A C23 H23C 109.5 . . ?
H23B C23 H23C 109.5 . . ?
C21 C24 H24A 109.5 . . ?
C21 C24 H24B 109.5 . . ?
C21 C24 H24C 109.5 . . ?
H24A C24 H24B 109.5 . . ?
H24A C24 H24C 109.5 . . ?
H24B C24 H24C 109.5 . . ?
C26 C25 C30 114.6(3) . . ?
C26 C25 B2 125.0(3) . . ?
C30 C25 B2 120.3(3) . . ?
C25 C26 H26 119.0 . . ?
C25 C26 C27 121.9(3) . . ?
C27 C26 H26 119.0 . . ?
C26 C27 H27 118.5 . . ?
C28 C27 C26 123.0(4) . . ?
C28 C27 H27 118.5 . . ?
C27 C28 C29 114.9(3) . . ?
C27 C28 C31 123.8(3) . . ?
C29 C28 C31 121.2(3) . . ?
C28 C29 H29 118.6 . . ?
C30 C29 C28 122.8(4) . . ?
C30 C29 H29 118.6 . . ?
C25 C30 H30 118.7 . . ?
C29 C30 C25 122.7(3) . . ?
C29 C30 H30 118.7 . . ?
C32 C31 C28 111.3(3) . . ?
C33 C31 C28 110.8(3) . . ?
C33 C31 C32 106.8(4) . . ?
C34 C31 C28 107.8(3) . . ?
C34 C31 C32 110.7(4) . . ?
C34 C31 C33 109.5(4) . . ?
C31 C32 H32A 109.5 . . ?
C31 C32 H32B 109.5 . . ?
C31 C32 H32C 109.5 . . ?
H32A C32 H32B 109.5 . . ?
H32A C32 H32C 109.5 . . ?
H32B C32 H32C 109.5 . . ?
C31 C33 H33A 109.5 . . ?
C31 C33 H33B 109.5 . . ?
C31 C33 H33C 109.5 . . ?
H33A C33 H33B 109.5 . . ?
H33A C33 H33C 109.5 . . ?
H33B C33 H33C 109.5 . . ?
C31 C34 H34A 109.5 . . ?
C31 C34 H34B 109.5 . . ?
C31 C34 H34C 109.5 . . ?
H34A C34 H34B 109.5 . . ?
H34A C34 H34C 109.5 . . ?
H34B C34 H34C 109.5 . . ?
C36 C35 C40 115.4(3) . . ?
C36 C35 B6 124.9(3) . . ?
C40 C35 B6 119.7(3) . . ?
C35 C36 H36 119.2 . . ?
C37 C36 C35 121.7(3) . . ?
C37 C36 H36 119.2 . . ?
C36 C37 H37 118.8 . . ?
C36 C37 C38 122.4(3) . . ?
C38 C37 H37 118.8 . . ?
C37 C38 C41 120.1(3) . . ?
C39 C38 C37 116.8(3) . . ?
C39 C38 C41 123.1(3) . . ?
C38 C39 H39 119.4 . . ?
C38 C39 C40 121.2(3) . . ?
C40 C39 H39 119.4 . . ?
C35 C40 H40 118.8 . . ?
C39 C40 C35 122.4(3) . . ?
C39 C40 H40 118.8 . . ?
C38 C41 C43 111.1(3) . . ?
C42 C41 C38 110.3(3) . . ?
C42 C41 C43 108.6(3) . . ?
C42 C41 C44 109.8(4) . . ?
C44 C41 C38 107.8(3) . . ?
C44 C41 C43 109.3(4) . . ?
C41 C42 H42A 109.5 . . ?
C41 C42 H42B 109.5 . . ?
C41 C42 H42C 109.5 . . ?
H42A C42 H42B 109.5 . . ?
H42A C42 H42C 109.5 . . ?
H42B C42 H42C 109.5 . . ?
C41 C43 H43 106.7 . . ?
C41 C44 H44A 109.5 . . ?
C41 C44 H44B 109.5 . . ?
C41 C44 H44C 109.5 . . ?
H44A C44 H44B 109.5 . . ?
H44A C44 H44C 109.5 . . ?
H44B C44 H44C 109.5 . . ?
C46 C45 B5 126.5(3) . . ?
C50 C45 C46 115.4(3) . . ?
C50 C45 B5 118.0(3) . . ?
C45 C46 H46 118.9 . . ?
C47 C46 C45 122.1(3) . . ?
C47 C46 H46 118.9 . . ?
C46 C47 H47 118.9 . . ?
C46 C47 C48 122.3(3) . . ?
C48 C47 H47 118.9 . . ?
C47 C48 C9AA 122.7(3) . . ?
C49 C48 C9AA 121.3(3) . . ?
C49 C48 C47 116.0(3) . . ?
C48 C49 H49 118.9 . . ?
C48 C49 C50 122.2(3) . . ?
C50 C49 H49 118.9 . . ?
C45 C50 C49 122.0(3) . . ?
C45 C50 H50 119.0 . . ?
C49 C50 H50 119.0 . . ?
C1 B2 C2 103.4(3) . . ?
C1 B2 B3 58.7(2) . . ?
C1 B2 B6 59.1(2) . . ?
C1 B2 B7 103.5(3) . . ?
C2 B2 B3 106.9(3) . . ?
C2 B2 B6 59.0(2) . . ?
C2 B2 B7 59.2(2) . . ?
C25 B2 C1 125.9(3) . . ?
C25 B2 C2 122.3(3) . . ?
C25 B2 B3 122.8(3) . . ?
C25 B2 B6 120.8(3) . . ?
C25 B2 B7 123.4(3) . . ?
B3 B2 B6 108.3(3) . . ?
B7 B2 B3 59.4(2) . . ?
B7 B2 B6 106.8(3) . . ?
C1 B3 B2 58.7(2) . . ?
C1 B3 B4 58.9(2) . . ?
C1 B3 B7 102.9(3) . . ?
C1 B3 B8 103.2(3) . . ?
C15 B3 C1 125.2(3) . . ?
C15 B3 B2 123.3(3) . . ?
C15 B3 B4 120.4(3) . . ?
C15 B3 B7 124.7(3) . . ?
C15 B3 B8 122.9(3) . . ?
B4 B3 B2 107.8(3) . . ?
B7 B3 B2 58.7(2) . . ?
B7 B3 B4 106.4(3) . . ?
B8 B3 B2 106.2(3) . . ?
B8 B3 B4 59.0(2) . . ?
B8 B3 B7 59.2(2) . . ?
C1 B4 B3 58.7(2) . . ?
C1 B4 B5 59.2(2) . . ?
C1 B4 B8 103.3(3) . . ?
C1 B4 B9 102.5(3) . . ?
C5 B4 C1 127.1(3) . . ?
C5 B4 B3 123.1(3) . . ?
C5 B4 B5 120.9(3) . . ?
C5 B4 B8 122.6(3) . . ?
C5 B4 B9 122.1(3) . . ?
B3 B4 B5 108.5(3) . . ?
B8 B4 B3 59.4(2) . . ?
B8 B4 B5 106.8(3) . . ?
B9 B4 B3 106.5(3) . . ?
B9 B4 B5 58.4(2) . . ?
B9 B4 B8 59.3(2) . . ?
C1 B5 B4 58.2(2) . . ?
C1 B5 B6 58.8(2) . . ?
C1 B5 B10 102.4(3) . . ?
C45 B5 C1 128.3(3) . . ?
C45 B5 B4 123.0(3) . . ?
C45 B5 B6 122.5(3) . . ?
C45 B5 B9 122.4(3) . . ?
C45 B5 B10 121.9(3) . . ?
B6 B5 B4 107.5(3) . . ?
B9 B5 C1 102.1(3) . . ?
B9 B5 B4 58.9(2) . . ?
B9 B5 B6 105.6(3) . . ?
B9 B5 B10 58.7(2) . . ?
B10 B5 B4 106.0(3) . . ?
B10 B5 B6 58.6(2) . . ?
C1 B6 C2 102.4(3) . . ?
C1 B6 B2 58.2(2) . . ?
C1 B6 B5 59.2(2) . . ?
C2 B6 B2 58.5(2) . . ?
C2 B6 B5 106.7(3) . . ?
C35 B6 C1 125.8(3) . . ?
C35 B6 C2 122.1(3) . . ?
C35 B6 B2 119.7(3) . . ?
C35 B6 B5 124.0(3) . . ?
C35 B6 B10 124.8(3) . . ?
B5 B6 B2 107.9(3) . . ?
B10 B6 C1 103.3(2) . . ?
B10 B6 C2 59.1(2) . . ?
B10 B6 B2 106.1(3) . . ?
B10 B6 B5 59.4(2) . . ?
C2 B7 B2 60.3(2) . . ?
C2 B7 B3 109.6(3) . . ?
C2 B7 H7A 118.8 . . ?
C2 B7 B8 107.9(3) . . ?
C2 B7 B12 60.2(2) . . ?
B2 B7 B3 61.9(2) . . ?
B2 B7 H7A 126.6 . . ?
B3 B7 H7A 126.7 . . ?
B8 B7 B2 109.7(3) . . ?
B8 B7 B3 60.4(2) . . ?
B8 B7 H7A 118.8 . . ?
B12 B7 B2 110.0(3) . . ?
B12 B7 B3 110.2(3) . . ?
B12 B7 H7A 112.3 . . ?
B12 B7 B8 60.3(2) . . ?
B3 B8 H8 112.0 . . ?
B4 B8 B3 61.7(2) . . ?
B4 B8 H8 117.8 . . ?
B7 B8 B3 60.4(2) . . ?
B7 B8 B4 109.5(3) . . ?
B7 B8 H8 118.6 . . ?
B7 B8 B12 59.7(2) . . ?
B9 B8 B3 109.1(3) . . ?
B9 B8 B4 60.3(2) . . ?
B9 B8 B7 107.2(3) . . ?
B9 B8 H8 129.1 . . ?
B9 B8 B12 60.3(2) . . ?
B12 B8 B3 109.7(3) . . ?
B12 B8 B4 110.2(3) . . ?
B12 B8 H8 126.9 . . ?
B4 B9 H9A 112.6 . . ?
B5 B9 B4 62.6(2) . . ?
B5 B9 H9A 114.0 . . ?
B5 B9 B12 111.3(3) . . ?
B8 B9 B4 60.4(2) . . ?
B8 B9 B5 111.1(3) . . ?
B8 B9 H9A 121.3 . . ?
B8 B9 B12 60.2(2) . . ?
B10 B9 B4 110.8(3) . . ?
B10 B9 B5 61.1(2) . . ?
B10 B9 B8 108.9(3) . . ?
B10 B9 H9A 124.9 . . ?
B10 B9 B12 60.8(2) . . ?
B12 B9 B4 110.2(3) . . ?
B12 B9 H9A 127.8 . . ?
C2 B10 B5 110.0(3) . . ?
C2 B10 B6 60.7(2) . . ?
C2 B10 H10A 121.2 . . ?
C2 B10 B12 59.9(2) . . ?
B5 B10 H10A 120.5 . . ?
B6 B10 B5 62.1(2) . . ?
B6 B10 H10A 120.2 . . ?
B6 B10 B12 110.1(3) . . ?
B9 B10 C2 107.6(3) . . ?
B9 B10 B5 60.1(2) . . ?
B9 B10 B6 109.5(3) . . ?
B9 B10 H10A 122.1 . . ?
B9 B10 B12 60.4(2) . . ?
B12 B10 B5 110.3(3) . . ?
B12 B10 H10A 120.1 . . ?
C2 B12 B8 107.1(3) . . ?
C2 B12 B9 105.9(3) . . ?
C2 B12 B10 59.3(2) . . ?
C2 B12 H12 122.8 . . ?
B7 B12 C2 59.6(2) . . ?
B7 B12 B8 59.9(2) . . ?
B7 B12 B9 106.7(3) . . ?
B7 B12 B10 106.9(3) . . ?
B7 B12 H12 123.3 . . ?
B8 B12 B9 59.5(2) . . ?
B8 B12 B10 106.8(3) . . ?
B8 B12 H12 122.6 . . ?
B9 B12 B10 58.8(2) . . ?
B9 B12 H12 122.2 . . ?
B10 B12 H12 121.6 . . ?
C9AA C51 H51A 109.5 . . ?
C9AA C51 H51B 109.5 . . ?
C9AA C51 H51C 109.5 . . ?
H51A C51 H51B 109.5 . . ?
H51A C51 H51C 109.5 . . ?
H51B C51 H51C 109.5 . . ?
C9AA C52 H52A 109.5 . . ?
C9AA C52 H52B 109.5 . . ?
C9AA C52 H52C 109.5 . . ?
H52A C52 H52B 109.5 . . ?
H52A C52 H52C 109.5 . . ?
H52B C52 H52C 109.5 . . ?
C9AA C53 H53A 109.5 . . ?
C9AA C53 H53B 109.5 . . ?
C9AA C53 H53C 109.5 . . ?
H53A C53 H53B 109.5 . . ?
H53A C53 H53C 109.5 . . ?
H53B C53 H53C 109.5 . . ?
C9AA C51A H51D 109.5 . . ?
C9AA C51A H51E 109.5 . . ?
C9AA C51A H51F 109.5 . . ?
H51D C51A H51E 109.5 . . ?
H51D C51A H51F 109.5 . . ?
H51E C51A H51F 109.5 . . ?
C9AA C52A H52D 109.5 . . ?
C9AA C52A H52E 109.5 . . ?
C9AA C52A H52F 109.5 . . ?
H52D C52A H52E 109.5 . . ?
H52D C52A H52F 109.5 . . ?
H52E C52A H52F 109.5 . . ?
C9AA C53A H53D 109.5 . . ?
C9AA C53A H53E 109.5 . . ?
C9AA C53A H53F 109.5 . . ?
H53D C53A H53E 109.5 . . ?
H53D C53A H53F 109.5 . . ?
H53E C53A H53F 109.5 . . ?

loop_
_geom_bond_atom_site_label_1
_geom_bond_atom_site_label_2
_geom_bond_distance
_geom_bond_site_symmetry_2
_geom_bond_publ_flag
N1 C3 1.164(5) . ?
N1 C4 1.484(6) . ?
C1 C3 1.517(5) . ?
C1 B2 1.758(5) . ?
C1 B3 1.758(5) . ?
C1 B4 1.763(5) . ?
C1 B5 1.781(5) . ?
C1 B6 1.774(5) . ?
C2 H2 1.1002 . ?
C2 B2 1.768(6) . ?
C2 B6 1.777(6) . ?
C2 B7 1.749(6) . ?
C2 B10 1.750(6) . ?
C2 B12 1.759(5) . ?
C3 H3 0.951(5) . ?
C4 H4A 0.9600 . ?
C4 H4B 0.9600 . ?
C4 H4C 0.9600 . ?
C5 C6 1.399(5) . ?
C5 C10 1.398(5) . ?
C5 B4 1.584(5) . ?
C6 H6 0.9300 . ?
C6 C7 1.396(5) . ?
C7 H7 0.9300 . ?
C7 C8 1.394(5) . ?
C8 C9 1.396(5) . ?
C8 C11 1.545(5) . ?
C9 H9 0.9300 . ?
C9 C10 1.394(5) . ?
C9AA C48 1.541(5) . ?
C9AA C51 1.613(7) . ?
C9AA C52 1.506(8) . ?
C9AA C53 1.531(8) . ?
C9AA C51A 1.515(10) . ?
C9AA C52A 1.609(10) . ?
C9AA C53A 1.470(10) . ?
C10 H10 0.9300 . ?
C11 C12 1.533(5) . ?
C11 C13 1.536(5) . ?
C11 C14 1.551(6) . ?
C12 H12A 0.9600 . ?
C12 H12B 0.9600 . ?
C12 H12C 0.9600 . ?
C13 H13A 0.9600 . ?
C13 H13B 0.9600 . ?
C13 H13C 0.9600 . ?
C14 H14A 0.9600 . ?
C14 H14B 0.9600 . ?
C14 H14C 0.9600 . ?
C15 C16 1.394(5) . ?
C15 C20 1.387(5) . ?
C15 B3 1.599(5) . ?
C16 H16 0.9300 . ?
C16 C17 1.392(5) . ?
C17 H17 0.9300 . ?
C17 C18 1.395(6) . ?
C18 C19 1.383(6) . ?
C18 C21 1.560(5) . ?
C19 H19 0.9300 . ?
C19 C20 1.389(6) . ?
C20 H20 0.9300 . ?
C21 C22 1.525(6) . ?
C21 C23 1.538(7) . ?
C21 C24 1.554(7) . ?
C22 H22A 0.9600 . ?
C22 H22B 0.9600 . ?
C22 H22C 0.9600 . ?
C23 H23A 0.9600 . ?
C23 H23B 0.9600 . ?
C23 H23C 0.9600 . ?
C24 H24A 0.9600 . ?
C24 H24B 0.9600 . ?
C24 H24C 0.9600 . ?
C25 C26 1.396(5) . ?
C25 C30 1.399(5) . ?
C25 B2 1.592(5) . ?
C26 H26 0.9300 . ?
C26 C27 1.395(5) . ?
C27 H27 0.9300 . ?
C27 C28 1.380(5) . ?
C28 C29 1.388(5) . ?
C28 C31 1.541(5) . ?
C29 H29 0.9300 . ?
C29 C30 1.377(5) . ?
C30 H30 0.9300 . ?
C31 C32 1.537(6) . ?
C31 C33 1.535(6) . ?
C31 C34 1.528(6) . ?
C32 H32A 0.9600 . ?
C32 H32B 0.9600 . ?
C32 H32C 0.9600 . ?
C33 H33A 0.9600 . ?
C33 H33B 0.9600 . ?
C33 H33C 0.9600 . ?
C34 H34A 0.9600 . ?
C34 H34B 0.9600 . ?
C34 H34C 0.9600 . ?
C35 C36 1.409(5) . ?
C35 C40 1.415(5) . ?
C35 B6 1.575(5) . ?
C36 H36 0.9300 . ?
C36 C37 1.384(5) . ?
C37 H37 0.9300 . ?
C37 C38 1.402(5) . ?
C38 C39 1.390(5) . ?
C38 C41 1.552(5) . ?
C39 H39 0.9300 . ?
C39 C40 1.397(5) . ?
C40 H40 0.9300 . ?
C41 C42 1.530(6) . ?
C41 C43 1.562(6) . ?
C41 C44 1.542(6) . ?
C42 H42A 0.9600 . ?
C42 H42B 0.9600 . ?
C42 H42C 0.9600 . ?
C43 H43 0.7672 . ?
C44 H44A 0.9600 . ?
C44 H44B 0.9600 . ?
C44 H44C 0.9600 . ?
C45 C46 1.417(5) . ?
C45 C50 1.399(5) . ?
C45 B5 1.593(5) . ?
C46 H46 0.9300 . ?
C46 C47 1.393(5) . ?
C47 H47 0.9300 . ?
C47 C48 1.406(5) . ?
C48 C49 1.387(5) . ?
C49 H49 0.9300 . ?
C49 C50 1.417(5) . ?
C50 H50 0.9300 . ?
B2 B3 1.827(5) . ?
B2 B6 1.838(6) . ?
B2 B7 1.770(6) . ?
B3 B4 1.824(6) . ?
B3 B7 1.784(6) . ?
B3 B8 1.784(6) . ?
B4 B5 1.841(5) . ?
B4 B8 1.776(6) . ?
B4 B9 1.775(5) . ?
B5 B6 1.832(5) . ?
B5 B9 1.766(6) . ?
B5 B10 1.783(5) . ?
B6 B10 1.769(6) . ?
B7 H7A 1.1276 . ?
B7 B8 1.761(6) . ?
B7 B12 1.758(6) . ?
B8 H8 1.1923 . ?
B8 B9 1.756(6) . ?
B8 B12 1.769(6) . ?
B9 H9A 1.1810 . ?
B9 B10 1.741(5) . ?
B9 B12 1.770(6) . ?
B10 H10A 1.1003 . ?
B10 B12 1.776(6) . ?
B12 H12 1.0995 . ?
C51 H51A 0.9600 . ?
C51 H51B 0.9600 . ?
C51 H51C 0.9600 . ?
C52 H52A 0.9600 . ?
C52 H52B 0.9600 . ?
C52 H52C 0.9600 . ?
C53 H53A 0.9600 . ?
C53 H53B 0.9600 . ?
C53 H53C 0.9600 . ?
C51A H51D 0.9600 . ?
C51A H51E 0.9600 . ?
C51A H51F 0.9600 . ?
C52A H52D 0.9600 . ?
C52A H52E 0.9600 . ?
C52A H52F 0.9600 . ?
C53A H53D 0.9600 . ?
C53A H53E 0.9600 . ?
C53A H53F 0.9600 . ?

loop_
_geom_torsion_atom_site_label_1
_geom_torsion_atom_site_label_2
_geom_torsion_atom_site_label_3
_geom_torsion_atom_site_label_4
_geom_torsion
_geom_torsion_site_symmetry_1
_geom_torsion_site_symmetry_2
_geom_torsion_site_symmetry_3
_geom_torsion_site_symmetry_4
_geom_torsion_publ_flag
C1 B2 B3 C15 -114.0(4) . . . . ?
C1 B2 B3 B4 33.9(2) . . . . ?
C1 B2 B3 B7 132.5(3) . . . . ?
C1 B2 B3 B8 95.8(3) . . . . ?
C1 B2 B6 C2 -132.4(3) . . . . ?
C1 B2 B6 C35 116.0(3) . . . . ?
C1 B2 B6 B5 -33.5(2) . . . . ?
C1 B2 B6 B10 -95.8(3) . . . . ?
C1 B2 B7 C2 97.7(3) . . . . ?
C1 B2 B7 B3 -40.3(3) . . . . ?
C1 B2 B7 B8 -2.2(4) . . . . ?
C1 B2 B7 B12 62.4(3) . . . . ?
C1 B3 B4 C5 -116.5(3) . . . . ?
C1 B3 B4 B5 33.3(2) . . . . ?
C1 B3 B4 B8 132.3(3) . . . . ?
C1 B3 B4 B9 94.8(3) . . . . ?
C1 B3 B7 C2 2.2(4) . . . . ?
C1 B3 B7 B2 40.2(2) . . . . ?
C1 B3 B7 B8 -97.8(3) . . . . ?
C1 B3 B7 B12 -62.3(3) . . . . ?
C1 B3 B8 B4 -40.6(2) . . . . ?
C1 B3 B8 B7 97.4(3) . . . . ?
C1 B3 B8 B9 -2.0(3) . . . . ?
C1 B3 B8 B12 62.3(3) . . . . ?
C1 B4 B5 C45 -117.8(3) . . . . ?
C1 B4 B5 B6 33.5(2) . . . . ?
C1 B4 B5 B9 131.4(3) . . . . ?
C1 B4 B5 B10 94.9(3) . . . . ?
C1 B4 B8 B3 40.5(2) . . . . ?
C1 B4 B8 B7 2.3(3) . . . . ?
C1 B4 B8 B9 -96.8(3) . . . . ?
C1 B4 B8 B12 -61.6(3) . . . . ?
C1 B4 B9 B5 -41.3(2) . . . . ?
C1 B4 B9 B8 98.1(3) . . . . ?
C1 B4 B9 B10 -2.4(4) . . . . ?
C1 B4 B9 B12 63.0(3) . . . . ?
C1 B5 B6 C2 94.7(3) . . . . ?
C1 B5 B6 C35 -114.8(4) . . . . ?
C1 B5 B6 B2 33.1(2) . . . . ?
C1 B5 B6 B10 131.6(3) . . . . ?
C1 B5 B9 B4 40.7(2) . . . . ?
C1 B5 B9 B8 3.4(3) . . . . ?
C1 B5 B9 B10 -97.2(3) . . . . ?
C1 B5 B9 B12 -61.7(3) . . . . ?
C1 B5 B10 C2 -2.5(3) . . . . ?
C1 B5 B10 B6 -40.9(2) . . . . ?
C1 B5 B10 B9 96.8(3) . . . . ?
C1 B5 B10 B12 61.7(3) . . . . ?
C1 B6 B10 C2 -96.6(3) . . . . ?
C1 B6 B10 B5 41.3(2) . . . . ?
C1 B6 B10 B9 3.1(4) . . . . ?
C1 B6 B10 B12 -61.6(3) . . . . ?
C2 B2 B3 C1 -95.7(3) . . . . ?
C2 B2 B3 C15 150.3(3) . . . . ?
C2 B2 B3 B4 -61.8(3) . . . . ?
C2 B2 B3 B7 36.9(3) . . . . ?
C2 B2 B3 B8 0.1(4) . . . . ?
C2 B2 B6 C1 132.4(3) . . . . ?
C2 B2 B6 C35 -111.5(3) . . . . ?
C2 B2 B6 B5 99.0(3) . . . . ?
C2 B2 B6 B10 36.6(2) . . . . ?
C2 B2 B7 B3 -138.1(3) . . . . ?
C2 B2 B7 B8 -99.9(3) . . . . ?
C2 B2 B7 B12 -35.3(3) . . . . ?
C2 B6 B10 B5 137.9(3) . . . . ?
C2 B6 B10 B9 99.7(3) . . . . ?
C2 B6 B10 B12 35.0(3) . . . . ?
C2 B7 B8 B3 -102.9(3) . . . . ?
C2 B7 B8 B4 -64.2(3) . . . . ?
C2 B7 B8 B9 -0.3(3) . . . . ?
C2 B7 B8 B12 38.4(3) . . . . ?
C2 B7 B12 B8 -137.1(3) . . . . ?
C2 B7 B12 B9 -98.9(3) . . . . ?
C2 B7 B12 B10 -37.2(3) . . . . ?
C2 B10 B12 B7 37.4(3) . . . . ?
C2 B10 B12 B8 100.3(3) . . . . ?
C2 B10 B12 B9 136.9(3) . . . . ?
C3 C1 B2 C2 -152.9(3) . . . . ?
C3 C1 B2 C25 -4.7(5) . . . . ?
C3 C1 B2 B3 105.3(3) . . . . ?
C3 C1 B2 B6 -112.3(3) . . . . ?
C3 C1 B2 B7 146.0(3) . . . . ?
C3 C1 B3 C15 2.2(5) . . . . ?
C3 C1 B3 B2 -108.7(3) . . . . ?
C3 C1 B3 B4 109.5(3) . . . . ?
C3 C1 B3 B7 -149.0(3) . . . . ?
C3 C1 B3 B8 150.1(3) . . . . ?
C3 C1 B4 C5 5.0(5) . . . . ?
C3 C1 B4 B3 -104.9(3) . . . . ?
C3 C1 B4 B5 112.4(3) . . . . ?
C3 C1 B4 B8 -145.8(3) . . . . ?
C3 C1 B4 B9 153.2(3) . . . . ?
C3 C1 B5 C45 1.9(5) . . . . ?
C3 C1 B5 B4 -107.3(3) . . . . ?
C3 C1 B5 B6 110.7(3) . . . . ?
C3 C1 B5 B9 -148.3(3) . . . . ?
C3 C1 B5 B10 151.5(3) . . . . ?
C3 C1 B6 C2 146.7(3) . . . . ?
C3 C1 B6 C35 0.7(5) . . . . ?
C3 C1 B6 B2 106.6(3) . . . . ?
C3 C1 B6 B5 -111.1(3) . . . . ?
C3 C1 B6 B10 -152.5(3) . . . . ?
C4 N1 C3 C1 177.1(4) . . . . ?
C5 C6 C7 C8 2.2(6) . . . . ?
C5 B4 B5 C1 117.5(3) . . . . ?
C5 B4 B5 C45 -0.3(5) . . . . ?
C5 B4 B5 B6 151.0(3) . . . . ?
C5 B4 B5 B9 -111.1(4) . . . . ?
C5 B4 B5 B10 -147.6(3) . . . . ?
C5 B4 B8 B3 -112.0(4) . . . . ?
C5 B4 B8 B7 -150.2(3) . . . . ?
C5 B4 B8 B9 110.7(4) . . . . ?
C5 B4 B8 B12 145.9(3) . . . . ?
C5 B4 B9 B5 109.0(3) . . . . ?
C5 B4 B9 B8 -111.6(3) . . . . ?
C5 B4 B9 B10 147.9(3) . . . . ?
C5 B4 B9 B12 -146.7(3) . . . . ?
C6 C5 C10 C9 2.6(5) . . . . ?
C6 C5 B4 C1 -31.6(5) . . . . ?
C6 C5 B4 B3 41.8(5) . . . . ?
C6 C5 B4 B5 -104.5(4) . . . . ?
C6 C5 B4 B8 114.0(4) . . . . ?
C6 C5 B4 B9 -174.3(3) . . . . ?
C6 C7 C8 C9 1.0(6) . . . . ?
C6 C7 C8 C11 -178.8(3) . . . . ?
C7 C8 C9 C10 -2.3(5) . . . . ?
C7 C8 C11 C12 -1.4(5) . . . . ?
C7 C8 C11 C13 -122.2(4) . . . . ?
C7 C8 C11 C14 117.6(4) . . . . ?
C8 C9 C10 C5 0.5(5) . . . . ?
C9 C8 C11 C12 178.7(3) . . . . ?
C9 C8 C11 C13 58.0(4) . . . . ?
C9 C8 C11 C14 -62.2(4) . . . . ?
C9AA C48 C49 C50 178.7(3) . . . . ?
C10 C5 C6 C7 -3.9(5) . . . . ?
C10 C5 B4 C1 150.5(3) . . . . ?
C10 C5 B4 B3 -136.1(3) . . . . ?
C10 C5 B4 B5 77.7(4) . . . . ?
C10 C5 B4 B8 -63.8(5) . . . . ?
C10 C5 B4 B9 7.9(5) . . . . ?
C11 C8 C9 C10 177.5(3) . . . . ?
C15 C16 C17 C18 1.2(7) . . . . ?
C15 B3 B4 C1 115.2(3) . . . . ?
C15 B3 B4 C5 -1.3(4) . . . . ?
C15 B3 B4 B5 148.5(3) . . . . ?
C15 B3 B4 B8 -112.5(3) . . . . ?
C15 B3 B4 B9 -149.9(3) . . . . ?
C15 B3 B7 C2 -149.2(3) . . . . ?
C15 B3 B7 B2 -111.1(4) . . . . ?
C15 B3 B7 B8 110.9(4) . . . . ?
C15 B3 B7 B12 146.3(3) . . . . ?
C15 B3 B8 B4 108.3(4) . . . . ?
C15 B3 B8 B7 -113.8(4) . . . . ?
C15 B3 B8 B9 146.8(3) . . . . ?
C15 B3 B8 B12 -148.8(3) . . . . ?
C16 C15 C20 C19 0.1(6) . . . . ?
C16 C15 B3 C1 -55.9(5) . . . . ?
C16 C15 B3 B2 16.7(5) . . . . ?
C16 C15 B3 B4 -127.3(4) . . . . ?
C16 C15 B3 B7 89.2(5) . . . . ?
C16 C15 B3 B8 162.1(4) . . . . ?
C16 C17 C18 C19 -1.4(6) . . . . ?
C16 C17 C18 C21 177.6(4) . . . . ?
C17 C18 C19 C20 1.1(7) . . . . ?
C17 C18 C21 C22 54.3(6) . . . . ?
C17 C18 C21 C23 -67.0(5) . . . . ?
C17 C18 C21 C24 173.8(4) . . . . ?
C18 C19 C20 C15 -0.4(8) . . . . ?
C19 C18 C21 C22 -126.7(5) . . . . ?
C19 C18 C21 C23 112.0(5) . . . . ?
C19 C18 C21 C24 -7.2(6) . . . . ?
C20 C15 C16 C17 -0.4(6) . . . . ?
C20 C15 B3 C1 126.1(4) . . . . ?
C20 C15 B3 B2 -161.2(4) . . . . ?
C20 C15 B3 B4 54.7(5) . . . . ?
C20 C15 B3 B7 -88.7(5) . . . . ?
C20 C15 B3 B8 -15.9(5) . . . . ?
C21 C18 C19 C20 -178.0(4) . . . . ?
C25 C26 C27 C28 0.6(7) . . . . ?
C25 B2 B3 C1 115.1(4) . . . . ?
C25 B2 B3 C15 1.1(5) . . . . ?
C25 B2 B3 B4 149.0(3) . . . . ?
C25 B2 B3 B7 -112.4(4) . . . . ?
C25 B2 B3 B8 -149.1(3) . . . . ?
C25 B2 B6 C1 -116.0(3) . . . . ?
C25 B2 B6 C2 111.6(4) . . . . ?
C25 B2 B6 C35 0.0(5) . . . . ?
C25 B2 B6 B5 -149.5(3) . . . . ?
C25 B2 B6 B10 148.2(3) . . . . ?
C25 B2 B7 C2 -110.6(4) . . . . ?
C25 B2 B7 B3 111.3(4) . . . . ?
C25 B2 B7 B8 149.5(3) . . . . ?
C25 B2 B7 B12 -145.9(3) . . . . ?
C26 C25 C30 C29 1.7(6) . . . . ?
C26 C25 B2 C1 -38.2(5) . . . . ?
C26 C25 B2 C2 104.4(4) . . . . ?
C26 C25 B2 B3 -110.9(4) . . . . ?
C26 C25 B2 B6 33.9(5) . . . . ?
C26 C25 B2 B7 176.5(3) . . . . ?
C26 C27 C28 C29 1.8(6) . . . . ?
C26 C27 C28 C31 -175.7(4) . . . . ?
C27 C28 C29 C30 -2.5(6) . . . . ?
C27 C28 C31 C32 -18.0(6) . . . . ?
C27 C28 C31 C33 -136.7(4) . . . . ?
C27 C28 C31 C34 103.5(5) . . . . ?
C28 C29 C30 C25 0.7(7) . . . . ?
C29 C28 C31 C32 164.6(4) . . . . ?
C29 C28 C31 C33 45.9(5) . . . . ?
C29 C28 C31 C34 -73.9(5) . . . . ?
C30 C25 C26 C27 -2.4(6) . . . . ?
C30 C25 B2 C1 144.3(4) . . . . ?
C30 C25 B2 C2 -73.0(4) . . . . ?
C30 C25 B2 B3 71.6(5) . . . . ?
C30 C25 B2 B6 -143.6(3) . . . . ?
C30 C25 B2 B7 -1.0(5) . . . . ?
C31 C28 C29 C30 175.1(4) . . . . ?
C35 C36 C37 C38 1.6(5) . . . . ?
C35 B6 B10 C2 109.8(4) . . . . ?
C35 B6 B10 B5 -112.3(4) . . . . ?
C35 B6 B10 B9 -150.6(3) . . . . ?
C35 B6 B10 B12 144.8(3) . . . . ?
C36 C35 C40 C39 3.4(5) . . . . ?
C36 C35 B6 C1 -33.9(5) . . . . ?
C36 C35 B6 C2 -173.7(3) . . . . ?
C36 C35 B6 B2 -104.2(4) . . . . ?
C36 C35 B6 B5 40.1(5) . . . . ?
C36 C35 B6 B10 113.9(4) . . . . ?
C36 C37 C38 C39 2.3(5) . . . . ?
C36 C37 C38 C41 -176.6(3) . . . . ?
C37 C38 C39 C40 -3.3(5) . . . . ?
C37 C38 C41 C42 -57.7(4) . . . . ?
C37 C38 C41 C43 -178.1(3) . . . . ?
C37 C38 C41 C44 62.1(5) . . . . ?
C38 C39 C40 C35 0.4(6) . . . . ?
C39 C38 C41 C42 123.4(4) . . . . ?
C39 C38 C41 C43 3.0(5) . . . . ?
C39 C38 C41 C44 -116.7(4) . . . . ?
C40 C35 C36 C37 -4.4(5) . . . . ?
C40 C35 B6 C1 144.5(3) . . . . ?
C40 C35 B6 C2 4.7(5) . . . . ?
C40 C35 B6 B2 74.1(4) . . . . ?
C40 C35 B6 B5 -141.5(3) . . . . ?
C40 C35 B6 B10 -67.8(5) . . . . ?
C41 C38 C39 C40 175.6(3) . . . . ?
C45 C46 C47 C48 0.7(5) . . . . ?
C45 B5 B6 C1 118.2(3) . . . . ?
C45 B5 B6 C2 -147.1(3) . . . . ?
C45 B5 B6 C35 3.4(5) . . . . ?
C45 B5 B6 B2 151.3(3) . . . . ?
C45 B5 B6 B10 -110.2(4) . . . . ?
C45 B5 B9 B4 -111.8(3) . . . . ?
C45 B5 B9 B8 -149.1(3) . . . . ?
C45 B5 B9 B10 110.3(4) . . . . ?
C45 B5 B9 B12 145.8(3) . . . . ?
C45 B5 B10 C2 149.6(3) . . . . ?
C45 B5 B10 B6 111.2(3) . . . . ?
C45 B5 B10 B9 -111.1(4) . . . . ?
C45 B5 B10 B12 -146.2(3) . . . . ?
C46 C45 C50 C49 -0.6(5) . . . . ?
C46 C45 B5 C1 -51.1(5) . . . . ?
C46 C45 B5 B4 22.2(5) . . . . ?
C46 C45 B5 B6 -124.9(4) . . . . ?
C46 C45 B5 B9 93.7(4) . . . . ?
C46 C45 B5 B10 164.5(3) . . . . ?
C46 C47 C48 C9AA -179.5(3) . . . . ?
C46 C47 C48 C49 -0.5(5) . . . . ?
C47 C48 C49 C50 -0.3(5) . . . . ?
C48 C49 C50 C45 0.8(6) . . . . ?
C50 C45 C46 C47 -0.1(5) . . . . ?
C50 C45 B5 C1 132.2(3) . . . . ?
C50 C45 B5 B4 -154.5(3) . . . . ?
C50 C45 B5 B6 58.4(4) . . . . ?
C50 C45 B5 B9 -83.0(4) . . . . ?
C50 C45 B5 B10 -12.2(5) . . . . ?
B2 C1 C3 N1 144.7(5) . . . . ?
B2 C1 B3 C15 111.0(4) . . . . ?
B2 C1 B3 B4 -141.7(3) . . . . ?
B2 C1 B3 B7 -40.2(2) . . . . ?
B2 C1 B3 B8 -101.1(3) . . . . ?
B2 C1 B4 C5 146.9(3) . . . . ?
B2 C1 B4 B3 37.0(3) . . . . ?
B2 C1 B4 B5 -105.7(3) . . . . ?
B2 C1 B4 B8 -3.9(3) . . . . ?
B2 C1 B4 B9 -64.8(3) . . . . ?
B2 C1 B5 C45 -145.3(3) . . . . ?
B2 C1 B5 B4 105.6(3) . . . . ?
B2 C1 B5 B6 -36.5(3) . . . . ?
B2 C1 B5 B9 64.5(3) . . . . ?
B2 C1 B5 B10 4.3(3) . . . . ?
B2 C1 B6 C2 40.1(2) . . . . ?
B2 C1 B6 C35 -105.8(4) . . . . ?
B2 C1 B6 B5 142.3(3) . . . . ?
B2 C1 B6 B10 100.9(3) . . . . ?
B2 C2 B6 C1 -39.9(2) . . . . ?
B2 C2 B6 C35 107.6(4) . . . . ?
B2 C2 B6 B5 -101.1(3) . . . . ?
B2 C2 B6 B10 -138.1(3) . . . . ?
B2 C2 B7 B3 38.7(3) . . . . ?
B2 C2 B7 B8 102.9(3) . . . . ?
B2 C2 B7 B12 141.3(3) . . . . ?
B2 C2 B10 B5 0.0(3) . . . . ?
B2 C2 B10 B6 39.1(2) . . . . ?
B2 C2 B10 B9 -63.9(3) . . . . ?
B2 C2 B10 B12 -102.4(3) . . . . ?
B2 C2 B12 B7 -35.4(3) . . . . ?
B2 C2 B12 B8 2.7(4) . . . . ?
B2 C2 B12 B9 65.0(3) . . . . ?
B2 C2 B12 B10 102.4(3) . . . . ?
B2 C25 C26 C27 -180.0(4) . . . . ?
B2 C25 C30 C29 179.5(4) . . . . ?
B2 B3 B4 C1 -33.8(2) . . . . ?
B2 B3 B4 C5 -150.3(3) . . . . ?
B2 B3 B4 B5 -0.5(3) . . . . ?
B2 B3 B4 B8 98.5(3) . . . . ?
B2 B3 B4 B9 61.1(3) . . . . ?
B2 B3 B7 C2 -38.1(3) . . . . ?
B2 B3 B7 B8 -138.0(3) . . . . ?
B2 B3 B7 B12 -102.6(3) . . . . ?
B2 B3 B8 B4 -101.4(3) . . . . ?
B2 B3 B8 B7 36.6(3) . . . . ?
B2 B3 B8 B9 -62.8(3) . . . . ?
B2 B3 B8 B12 1.5(4) . . . . ?
B2 B6 B10 C2 -36.3(2) . . . . ?
B2 B6 B10 B5 101.6(3) . . . . ?
B2 B6 B10 B9 63.4(3) . . . . ?
B2 B6 B10 B12 -1.3(3) . . . . ?
B2 B7 B8 B3 -38.8(3) . . . . ?
B2 B7 B8 B4 -0.1(4) . . . . ?
B2 B7 B8 B9 63.8(3) . . . . ?
B2 B7 B8 B12 102.4(3) . . . . ?
B2 B7 B12 C2 35.3(3) . . . . ?
B2 B7 B12 B8 -101.8(3) . . . . ?
B2 B7 B12 B9 -63.6(3) . . . . ?
B2 B7 B12 B10 -1.9(4) . . . . ?
B3 C1 C3 N1 -144.9(5) . . . . ?
B3 C1 B2 C2 101.8(3) . . . . ?
B3 C1 B2 C25 -110.0(4) . . . . ?
B3 C1 B2 B6 142.4(3) . . . . ?
B3 C1 B2 B7 40.7(2) . . . . ?
B3 C1 B4 C5 109.9(4) . . . . ?
B3 C1 B4 B5 -142.7(3) . . . . ?
B3 C1 B4 B8 -40.9(3) . . . . ?
B3 C1 B4 B9 -101.8(3) . . . . ?
B3 C1 B5 C45 145.3(3) . . . . ?
B3 C1 B5 B4 36.1(2) . . . . ?
B3 C1 B5 B6 -105.9(3) . . . . ?
B3 C1 B5 B9 -4.9(3) . . . . ?
B3 C1 B5 B10 -65.1(3) . . . . ?
B3 C1 B6 C2 3.6(3) . . . . ?
B3 C1 B6 C35 -142.4(3) . . . . ?
B3 C1 B6 B2 -36.6(3) . . . . ?
B3 C1 B6 B5 105.7(3) . . . . ?
B3 C1 B6 B10 64.4(3) . . . . ?
B3 C15 C16 C17 -178.5(4) . . . . ?
B3 C15 C20 C19 178.2(4) . . . . ?
B3 B2 B6 C1 33.3(2) . . . . ?
B3 B2 B6 C2 -99.1(3) . . . . ?
B3 B2 B6 C35 149.3(3) . . . . ?
B3 B2 B6 B5 -0.2(3) . . . . ?
B3 B2 B6 B10 -62.5(3) . . . . ?
B3 B2 B7 C2 138.1(3) . . . . ?
B3 B2 B7 B8 38.2(3) . . . . ?
B3 B2 B7 B12 102.8(3) . . . . ?
B3 B4 B5 C1 -33.1(2) . . . . ?
B3 B4 B5 C45 -150.9(3) . . . . ?
B3 B4 B5 B6 0.4(3) . . . . ?
B3 B4 B5 B9 98.4(3) . . . . ?
B3 B4 B5 B10 61.8(3) . . . . ?
B3 B4 B8 B7 -38.2(3) . . . . ?
B3 B4 B8 B9 -137.3(3) . . . . ?
B3 B4 B8 B12 -102.1(3) . . . . ?
B3 B4 B9 B5 -101.9(3) . . . . ?
B3 B4 B9 B8 37.5(2) . . . . ?
B3 B4 B9 B10 -63.0(3) . . . . ?
B3 B4 B9 B12 2.3(3) . . . . ?
B3 B7 B8 B4 38.7(3) . . . . ?
B3 B7 B8 B9 102.6(3) . . . . ?
B3 B7 B8 B12 141.3(3) . . . . ?
B3 B7 B12 C2 101.7(3) . . . . ?
B3 B7 B12 B8 -35.4(3) . . . . ?
B3 B7 B12 B9 2.7(3) . . . . ?
B3 B7 B12 B10 64.4(3) . . . . ?
B3 B8 B9 B4 -39.2(3) . . . . ?
B3 B8 B9 B5 -0.9(4) . . . . ?
B3 B8 B9 B10 64.6(3) . . . . ?
B3 B8 B9 B12 102.3(3) . . . . ?
B3 B8 B12 C2 -2.6(4) . . . . ?
B3 B8 B12 B7 35.3(3) . . . . ?
B3 B8 B12 B9 -101.3(3) . . . . ?
B3 B8 B12 B10 -64.9(4) . . . . ?
B4 C1 C3 N1 -74.5(6) . . . . ?
B4 C1 B2 C2 64.9(3) . . . . ?
B4 C1 B2 C25 -146.9(3) . . . . ?
B4 C1 B2 B3 -36.9(3) . . . . ?
B4 C1 B2 B6 105.5(3) . . . . ?
B4 C1 B2 B7 3.8(3) . . . . ?
B4 C1 B3 C15 -107.3(4) . . . . ?
B4 C1 B3 B2 141.7(3) . . . . ?
B4 C1 B3 B7 101.5(3) . . . . ?
B4 C1 B3 B8 40.6(2) . . . . ?
B4 C1 B5 C45 109.1(4) . . . . ?
B4 C1 B5 B6 -142.1(3) . . . . ?
B4 C1 B5 B9 -41.0(2) . . . . ?
B4 C1 B5 B10 -101.3(3) . . . . ?
B4 C1 B6 C2 -65.6(3) . . . . ?
B4 C1 B6 C35 148.4(3) . . . . ?
B4 C1 B6 B2 -105.7(3) . . . . ?
B4 C1 B6 B5 36.6(3) . . . . ?
B4 C1 B6 B10 -4.8(4) . . . . ?
B4 C5 C6 C7 178.2(3) . . . . ?
B4 C5 C10 C9 -179.3(3) . . . . ?
B4 B3 B7 C2 63.2(3) . . . . ?
B4 B3 B7 B2 101.2(3) . . . . ?
B4 B3 B7 B8 -36.7(2) . . . . ?
B4 B3 B7 B12 -1.3(3) . . . . ?
B4 B3 B8 B7 137.9(3) . . . . ?
B4 B3 B8 B9 38.6(2) . . . . ?
B4 B3 B8 B12 102.9(3) . . . . ?
B4 B5 B6 C1 -33.2(2) . . . . ?
B4 B5 B6 C2 61.5(3) . . . . ?
B4 B5 B6 C35 -148.0(3) . . . . ?
B4 B5 B6 B2 -0.1(3) . . . . ?
B4 B5 B6 B10 98.4(3) . . . . ?
B4 B5 B9 B8 -37.3(3) . . . . ?
B4 B5 B9 B10 -137.9(3) . . . . ?
B4 B5 B9 B12 -102.4(3) . . . . ?
B4 B5 B10 C2 -62.6(3) . . . . ?
B4 B5 B10 B6 -101.0(3) . . . . ?
B4 B5 B10 B9 36.7(3) . . . . ?
B4 B5 B10 B12 1.6(4) . . . . ?
B4 B8 B9 B5 38.3(3) . . . . ?
B4 B8 B9 B10 103.7(3) . . . . ?
B4 B8 B9 B12 141.5(3) . . . . ?
B4 B8 B12 C2 63.5(4) . . . . ?
B4 B8 B12 B7 101.4(3) . . . . ?
B4 B8 B12 B9 -35.2(3) . . . . ?
B4 B8 B12 B10 1.2(4) . . . . ?
B4 B9 B10 C2 63.9(3) . . . . ?
B4 B9 B10 B5 -39.6(3) . . . . ?
B4 B9 B10 B6 -0.5(4) . . . . ?
B4 B9 B10 B12 102.1(3) . . . . ?
B4 B9 B12 C2 -65.5(3) . . . . ?
B4 B9 B12 B7 -3.1(3) . . . . ?
B4 B9 B12 B8 35.2(2) . . . . ?
B4 B9 B12 B10 -103.2(3) . . . . ?
B5 C1 C3 N1 -1.6(7) . . . . ?
B5 C1 B2 C2 -4.3(3) . . . . ?
B5 C1 B2 C25 143.9(3) . . . . ?
B5 C1 B2 B3 -106.1(3) . . . . ?
B5 C1 B2 B6 36.2(2) . . . . ?
B5 C1 B2 B7 -65.4(3) . . . . ?
B5 C1 B3 C15 -143.5(3) . . . . ?
B5 C1 B3 B2 105.5(3) . . . . ?
B5 C1 B3 B4 -36.2(3) . . . . ?
B5 C1 B3 B7 65.3(3) . . . . ?
B5 C1 B3 B8 4.4(3) . . . . ?
B5 C1 B4 C5 -107.4(4) . . . . ?
B5 C1 B4 B3 142.7(3) . . . . ?
B5 C1 B4 B8 101.8(3) . . . . ?
B5 C1 B4 B9 40.9(2) . . . . ?
B5 C1 B6 C2 -102.2(3) . . . . ?
B5 C1 B6 C35 111.9(4) . . . . ?
B5 C1 B6 B2 -142.3(3) . . . . ?
B5 C1 B6 B10 -41.4(2) . . . . ?
B5 C45 C46 C47 -176.9(3) . . . . ?
B5 C45 C50 C49 176.5(3) . . . . ?
B5 B4 B8 B3 101.9(3) . . . . ?
B5 B4 B8 B7 63.7(3) . . . . ?
B5 B4 B8 B9 -35.4(2) . . . . ?
B5 B4 B8 B12 -0.2(4) . . . . ?
B5 B4 B9 B8 139.4(3) . . . . ?
B5 B4 B9 B10 38.9(3) . . . . ?
B5 B4 B9 B12 104.3(3) . . . . ?
B5 B6 B10 C2 -137.9(3) . . . . ?
B5 B6 B10 B9 -38.2(3) . . . . ?
B5 B6 B10 B12 -102.9(3) . . . . ?
B5 B9 B10 C2 103.4(3) . . . . ?
B5 B9 B10 B6 39.1(3) . . . . ?
B5 B9 B10 B12 141.7(3) . . . . ?
B5 B9 B12 C2 2.0(4) . . . . ?
B5 B9 B12 B7 64.4(3) . . . . ?
B5 B9 B12 B8 102.8(3) . . . . ?
B5 B9 B12 B10 -35.6(3) . . . . ?
B5 B10 B12 C2 -102.0(3) . . . . ?
B5 B10 B12 B7 -64.6(3) . . . . ?
B5 B10 B12 B8 -1.7(4) . . . . ?
B5 B10 B12 B9 35.0(3) . . . . ?
B6 C1 C3 N1 72.0(6) . . . . ?
B6 C1 B2 C2 -40.6(2) . . . . ?
B6 C1 B2 C25 107.6(4) . . . . ?
B6 C1 B2 B3 -142.4(3) . . . . ?
B6 C1 B2 B7 -101.6(3) . . . . ?
B6 C1 B3 C15 147.6(3) . . . . ?
B6 C1 B3 B2 36.6(3) . . . . ?
B6 C1 B3 B4 -105.1(3) . . . . ?
B6 C1 B3 B7 -3.6(4) . . . . ?
B6 C1 B3 B8 -64.5(3) . . . . ?
B6 C1 B4 C5 -143.7(3) . . . . ?
B6 C1 B4 B3 106.3(3) . . . . ?
B6 C1 B4 B5 -36.4(3) . . . . ?
B6 C1 B4 B8 65.5(3) . . . . ?
B6 C1 B4 B9 4.5(4) . . . . ?
B6 C1 B5 C45 -108.8(4) . . . . ?
B6 C1 B5 B4 142.1(3) . . . . ?
B6 C1 B5 B9 101.0(3) . . . . ?
B6 C1 B5 B10 40.8(2) . . . . ?
B6 C2 B2 C1 40.6(2) . . . . ?
B6 C2 B2 C25 -109.1(3) . . . . ?
B6 C2 B2 B3 101.5(3) . . . . ?
B6 C2 B2 B7 138.5(3) . . . . ?
B6 C2 B7 B2 -38.8(3) . . . . ?
B6 C2 B7 B3 -0.1(4) . . . . ?
B6 C2 B7 B8 64.1(3) . . . . ?
B6 C2 B7 B12 102.5(3) . . . . ?
B6 C2 B10 B5 -39.1(2) . . . . ?
B6 C2 B10 B9 -102.9(3) . . . . ?
B6 C2 B10 B12 -141.4(3) . . . . ?
B6 C2 B12 B7 -102.5(3) . . . . ?
B6 C2 B12 B8 -64.4(4) . . . . ?
B6 C2 B12 B9 -2.1(4) . . . . ?
B6 C2 B12 B10 35.3(3) . . . . ?
B6 C35 C36 C37 174.0(3) . . . . ?
B6 C35 C40 C39 -175.1(3) . . . . ?
B6 B2 B3 C1 -33.5(2) . . . . ?
B6 B2 B3 C15 -147.5(3) . . . . ?
B6 B2 B3 B4 0.4(3) . . . . ?
B6 B2 B3 B7 99.1(3) . . . . ?
B6 B2 B3 B8 62.3(3) . . . . ?
B6 B2 B7 C2 36.4(3) . . . . ?
B6 B2 B7 B3 -101.7(3) . . . . ?
B6 B2 B7 B8 -63.5(3) . . . . ?
B6 B2 B7 B12 1.1(4) . . . . ?
B6 B5 B9 B4 101.3(3) . . . . ?
B6 B5 B9 B8 64.0(3) . . . . ?
B6 B5 B9 B10 -36.6(3) . . . . ?
B6 B5 B9 B12 -1.1(4) . . . . ?
B6 B5 B10 C2 38.4(2) . . . . ?
B6 B5 B10 B9 137.7(3) . . . . ?
B6 B5 B10 B12 102.6(3) . . . . ?
B6 B10 B12 C2 -35.3(3) . . . . ?
B6 B10 B12 B7 2.0(3) . . . . ?
B6 B10 B12 B8 64.9(3) . . . . ?
B6 B10 B12 B9 101.6(3) . . . . ?
B7 C2 B2 C1 -97.9(3) . . . . ?
B7 C2 B2 C25 112.4(4) . . . . ?
B7 C2 B2 B3 -37.0(3) . . . . ?
B7 C2 B2 B6 -138.5(3) . . . . ?
B7 C2 B6 C1 -2.0(3) . . . . ?
B7 C2 B6 C35 145.6(3) . . . . ?
B7 C2 B6 B2 38.0(3) . . . . ?
B7 C2 B6 B5 -63.2(3) . . . . ?
B7 C2 B6 B10 -100.2(3) . . . . ?
B7 C2 B10 B5 64.4(3) . . . . ?
B7 C2 B10 B6 103.5(3) . . . . ?
B7 C2 B10 B9 0.6(3) . . . . ?
B7 C2 B10 B12 -38.0(3) . . . . ?
B7 C2 B12 B8 38.0(3) . . . . ?
B7 C2 B12 B9 100.3(3) . . . . ?
B7 C2 B12 B10 137.7(3) . . . . ?
B7 B2 B3 C1 -132.5(3) . . . . ?
B7 B2 B3 C15 113.4(4) . . . . ?
B7 B2 B3 B4 -98.7(3) . . . . ?
B7 B2 B3 B8 -36.8(3) . . . . ?
B7 B2 B6 C1 96.0(3) . . . . ?
B7 B2 B6 C2 -36.5(3) . . . . ?
B7 B2 B6 C35 -148.0(3) . . . . ?
B7 B2 B6 B5 62.5(3) . . . . ?
B7 B2 B6 B10 0.1(3) . . . . ?
B7 B3 B4 C1 -95.5(3) . . . . ?
B7 B3 B4 C5 148.0(3) . . . . ?
B7 B3 B4 B5 -62.2(3) . . . . ?
B7 B3 B4 B8 36.8(2) . . . . ?
B7 B3 B4 B9 -0.6(3) . . . . ?
B7 B3 B8 B4 -137.9(3) . . . . ?
B7 B3 B8 B9 -99.4(3) . . . . ?
B7 B3 B8 B12 -35.0(3) . . . . ?
B7 B8 B9 B4 -103.1(3) . . . . ?
B7 B8 B9 B5 -64.8(3) . . . . ?
B7 B8 B9 B10 0.6(3) . . . . ?
B7 B8 B9 B12 38.4(3) . . . . ?
B7 B8 B12 C2 -37.9(3) . . . . ?
B7 B8 B12 B9 -136.6(3) . . . . ?
B7 B8 B12 B10 -100.2(3) . . . . ?
B8 B3 B4 C1 -132.3(3) . . . . ?
B8 B3 B4 C5 111.2(3) . . . . ?
B8 B3 B4 B5 -99.0(3) . . . . ?
B8 B3 B4 B9 -37.4(2) . . . . ?
B8 B3 B7 C2 99.9(3) . . . . ?
B8 B3 B7 B2 138.0(3) . . . . ?
B8 B3 B7 B12 35.4(3) . . . . ?
B8 B4 B5 C1 -95.7(3) . . . . ?
B8 B4 B5 C45 146.5(3) . . . . ?
B8 B4 B5 B6 -62.2(3) . . . . ?
B8 B4 B5 B9 35.8(3) . . . . ?
B8 B4 B5 B10 -0.8(4) . . . . ?
B8 B4 B9 B5 -139.4(3) . . . . ?
B8 B4 B9 B10 -100.5(3) . . . . ?
B8 B4 B9 B12 -35.2(3) . . . . ?
B8 B7 B12 C2 137.1(3) . . . . ?
B8 B7 B12 B9 38.2(2) . . . . ?
B8 B7 B12 B10 99.9(3) . . . . ?
B8 B9 B10 C2 -0.7(3) . . . . ?
B8 B9 B10 B5 -104.2(3) . . . . ?
B8 B9 B10 B6 -65.1(3) . . . . ?
B8 B9 B10 B12 37.5(3) . . . . ?
B8 B9 B12 C2 -100.8(3) . . . . ?
B8 B9 B12 B7 -38.4(3) . . . . ?
B8 B9 B12 B10 -138.4(3) . . . . ?
B9 B4 B5 C1 -131.4(3) . . . . ?
B9 B4 B5 C45 110.8(4) . . . . ?
B9 B4 B5 B6 -98.0(3) . . . . ?
B9 B4 B5 B10 -36.6(3) . . . . ?
B9 B4 B8 B3 137.3(3) . . . . ?
B9 B4 B8 B7 99.1(3) . . . . ?
B9 B4 B8 B12 35.2(3) . . . . ?
B9 B5 B6 C1 -94.9(3) . . . . ?
B9 B5 B6 C2 -0.2(3) . . . . ?
B9 B5 B6 C35 150.3(3) . . . . ?
B9 B5 B6 B2 -61.8(3) . . . . ?
B9 B5 B6 B10 36.7(3) . . . . ?
B9 B5 B10 C2 -99.3(3) . . . . ?
B9 B5 B10 B6 -137.7(3) . . . . ?
B9 B5 B10 B12 -35.1(3) . . . . ?
B9 B8 B12 C2 98.7(3) . . . . ?
B9 B8 B12 B7 136.6(3) . . . . ?
B9 B8 B12 B10 36.4(3) . . . . ?
B9 B10 B12 C2 -136.9(3) . . . . ?
B9 B10 B12 B7 -99.6(3) . . . . ?
B9 B10 B12 B8 -36.7(3) . . . . ?
B10 C2 B2 C1 2.5(3) . . . . ?
B10 C2 B2 C25 -147.1(3) . . . . ?
B10 C2 B2 B3 63.5(3) . . . . ?
B10 C2 B2 B6 -38.1(2) . . . . ?
B10 C2 B2 B7 100.4(3) . . . . ?
B10 C2 B6 C1 98.2(3) . . . . ?
B10 C2 B6 C35 -114.2(4) . . . . ?
B10 C2 B6 B2 138.1(3) . . . . ?
B10 C2 B6 B5 37.0(2) . . . . ?
B10 C2 B7 B2 -103.1(3) . . . . ?
B10 C2 B7 B3 -64.3(3) . . . . ?
B10 C2 B7 B8 -0.2(3) . . . . ?
B10 C2 B7 B12 38.2(3) . . . . ?
B10 C2 B12 B7 -137.7(3) . . . . ?
B10 C2 B12 B8 -99.7(3) . . . . ?
B10 C2 B12 B9 -37.4(3) . . . . ?
B10 B5 B6 C1 -131.6(3) . . . . ?
B10 B5 B6 C2 -36.9(3) . . . . ?
B10 B5 B6 C35 113.6(4) . . . . ?
B10 B5 B6 B2 -98.5(3) . . . . ?
B10 B5 B9 B4 137.9(3) . . . . ?
B10 B5 B9 B8 100.6(3) . . . . ?
B10 B5 B9 B12 35.5(3) . . . . ?
B10 B9 B12 C2 37.6(3) . . . . ?
B10 B9 B12 B7 100.0(3) . . . . ?
B10 B9 B12 B8 138.4(3) . . . . ?
B12 C2 B2 C1 -62.7(3) . . . . ?
B12 C2 B2 C25 147.7(3) . . . . ?
B12 C2 B2 B3 -1.7(4) . . . . ?
B12 C2 B2 B6 -103.3(3) . . . . ?
B12 C2 B2 B7 35.2(3) . . . . ?
B12 C2 B6 C1 62.7(3) . . . . ?
B12 C2 B6 C35 -149.7(3) . . . . ?
B12 C2 B6 B2 102.6(3) . . . . ?
B12 C2 B6 B5 1.5(4) . . . . ?
B12 C2 B6 B10 -35.5(3) . . . . ?
B12 C2 B7 B2 -141.3(3) . . . . ?
B12 C2 B7 B3 -102.6(3) . . . . ?
B12 C2 B7 B8 -38.4(3) . . . . ?
B12 C2 B10 B5 102.4(3) . . . . ?
B12 C2 B10 B6 141.4(3) . . . . ?
B12 C2 B10 B9 38.5(3) . . . . ?
B12 B7 B8 B3 -141.3(3) . . . . ?
B12 B7 B8 B4 -102.5(3) . . . . ?
B12 B7 B8 B9 -38.6(3) . . . . ?
B12 B8 B9 B4 -141.5(3) . . . . ?
B12 B8 B9 B5 -103.2(3) . . . . ?
B12 B8 B9 B10 -37.8(3) . . . . ?
B12 B9 B10 C2 -38.3(3) . . . . ?
B12 B9 B10 B5 -141.7(3) . . . . ?
B12 B9 B10 B6 -102.6(3) . . . . ?
C51 C9AA C48 C47 59.7(5) . . . . ?
C51 C9AA C48 C49 -119.2(4) . . . . ?
C52 C9AA C48 C47 -56.9(6) . . . . ?
C52 C9AA C48 C49 124.1(6) . . . . ?
C53 C9AA C48 C47 176.2(4) . . . . ?
C53 C9AA C48 C49 -2.7(6) . . . . ?
C51A C9AA C48 C47 -7.0(7) . . . . ?
C51A C9AA C48 C49 174.0(7) . . . . ?
C52A C9AA C48 C47 -122.3(5) . . . . ?
C52A C9AA C48 C49 58.7(5) . . . . ?
C53A C9AA C48 C47 121.2(6) . . . . ?
C53A C9AA C48 C49 -57.7(7) . . . . ?
